data_7014799
loop_
_publ_author_name
'Murahashi, Tetsuro'
'Okuno, Taketoshi'
'Usui, Kentaro'
'Takase, Kohei'
'Otani, Toshiaki'
'Ogoshi, Sensuke'
'Kurosawa, Hideo'

_publ_section_title
;
 Formation and coordination modes of the C(4)E(4) moiety (E = COOMe)
 bound to two palladium(ii) moieties.
;
_journal_issue 10
_journal_name_full 'Dalton transactions (Cambridge, England : 2003)'
_journal_page_first 2383
_journal_page_last 2387
_journal_paper_doi 10.1039/c0dt01169j
_journal_volume 40
_journal_year 2011
_chemical_formula_moiety 'C80 H70 B2 F8 N8 O8 P2 Pd2'
_chemical_formula_sum 'C80 H70 B2 F8 N8 O8 P2 Pd2'
_chemical_formula_weight 1719.84
_space_group_IT_number 14
_symmetry_cell_setting monoclinic
_symmetry_Int_Tables_number 14
_symmetry_space_group_name_Hall '-P 2yn'
_symmetry_space_group_name_H-M 'P 1 21/n 1'
_atom_sites_solution_hydrogens geom
_atom_sites_solution_primary direct
_atom_sites_solution_secondary difmap
_cell_angle_alpha 90.0000
_cell_angle_beta 100.0148(8)
_cell_angle_gamma 90.0000
_cell_formula_units_Z 4
_cell_length_a 10.6712(3)
_cell_length_b 34.5967(10)
_cell_length_c 21.6698(5)
_cell_measurement_reflns_used 49785
_cell_measurement_temperature 296
_cell_measurement_theta_max 27.48
_cell_measurement_theta_min 2.02
_cell_volume 7878.3(4)
_computing_cell_refinement 'RAPID AUTO'
_computing_data_collection 'RAPID AUTO (Rigaku, ????)'
_computing_data_reduction 'RAPID AUTO'
_computing_molecular_graphics 'CrystalStructure 4.0'
_computing_publication_material 'CrystalStructure 4.0 (Rigaku, 2010)'
_computing_structure_refinement 'CRYSTALS (Carruthers, et al., 1999)'
_computing_structure_solution 'DIRDIF99-PATTY (Gould, et al., 1999)'
_diffrn_ambient_temperature 296
_diffrn_detector_area_resol_mean 10.000
_diffrn_measured_fraction_theta_full 0.952
_diffrn_measured_fraction_theta_max 0.952
_diffrn_measurement_device_type 'Rigaku R-AXIS RAPID'
_diffrn_measurement_method \w
_diffrn_radiation_monochromator graphite
_diffrn_radiation_type 'Mo K\a'
_diffrn_radiation_wavelength 0.71069
_diffrn_reflns_av_R_equivalents 0.0633
_diffrn_reflns_limit_h_max 13
_diffrn_reflns_limit_h_min 0
_diffrn_reflns_limit_k_max 44
_diffrn_reflns_limit_k_min 0
_diffrn_reflns_limit_l_max 27
_diffrn_reflns_limit_l_min -28
_diffrn_reflns_number 17189
_diffrn_reflns_theta_full 27.48
_diffrn_reflns_theta_max 27.48
_diffrn_standards_number 0
_exptl_absorpt_coefficient_mu 0.576
_exptl_absorpt_correction_T_max 0.892
_exptl_absorpt_correction_T_min 0.712
_exptl_absorpt_correction_type multi-scan
_exptl_absorpt_process_details 'ABSCOR (Rigaku, 1995)'
_exptl_crystal_colour yellow
_exptl_crystal_density_diffrn 1.450
_exptl_crystal_density_method 'not measured'
_exptl_crystal_description prism
_exptl_crystal_F_000 3496.00
_exptl_crystal_size_max 0.200
_exptl_crystal_size_mid 0.200
_exptl_crystal_size_min 0.200
_refine_diff_density_max 0.692
_refine_diff_density_min -0.564
_refine_ls_extinction_method none
_refine_ls_goodness_of_fit_ref 1.001
_refine_ls_hydrogen_treatment constr
_refine_ls_number_parameters 1055
_refine_ls_number_reflns 6596
_refine_ls_R_factor_gt 0.0417
_refine_ls_shift/su_max 0.020
_refine_ls_structure_factor_coef F
_refine_ls_weighting_details 'w = 1/[0.0010Fo^2^ + 1.0000\s(Fo^2^)]'
_refine_ls_weighting_scheme calc
_refine_ls_wR_factor_ref 0.0491
_reflns_number_gt 6596
_reflns_number_total 17189
_reflns_threshold_expression F>3.0\s(F)
_cod_data_source_file C0DT01169J.TXT
_cod_data_source_block okuno_____________________
_cod_database_code 7014799

loop_
_symmetry_equiv_pos_site_id
_symmetry_equiv_pos_as_xyz
1 +X,+Y,+Z
2 1/2-X,1/2+Y,1/2-Z
3 -X,-Y,-Z
4 1/2+X,1/2-Y,1/2+Z

loop_
_atom_site_label
_atom_site_type_symbol
_atom_site_fract_x
_atom_site_fract_y
_atom_site_fract_z
_atom_site_U_iso_or_equiv
_atom_site_adp_type
_atom_site_occupancy
_atom_site_symmetry_multiplicity
_atom_site_calc_flag
_atom_site_refinement_flags
_atom_site_disorder_assembly
_atom_site_disorder_group
Pd1 Pd 0.00293(5) 0.15445(2) 0.10304(2) 0.03618(15) Uani 1.0 4 d . . .
Pd2 Pd 0.21368(5) 0.15498(2) 0.39883(2) 0.03567(15) Uani 1.0 4 d . . .
P1 P 0.00581(17) 0.09107(5) 0.07387(8) 0.0398(6) Uani 1.0 4 d . . .
P2 P 0.17983(17) 0.09035(5) 0.41645(8) 0.0392(5) Uani 1.0 4 d . . .
F1 F 0.4147(11) 0.3856(4) 0.2105(5) 0.094(4) Uiso 0.5000 4 d . . .
F2 F 0.3273(18) 0.4022(5) 0.2089(8) 0.152(6) Uiso 0.5000 4 d . . .
F3 F 0.2074(14) 0.3988(4) 0.1742(6) 0.106(4) Uiso 0.5000 4 d . . .
F4 F 0.150(3) 0.3778(8) 0.1863(13) 0.263(13) Uiso 0.5000 4 d . . .
F5 F 0.2298(14) 0.3505(4) 0.2431(7) 0.113(5) Uiso 0.5000 4 d . . .
F6 F 0.2993(13) 0.3498(4) 0.2559(6) 0.097(4) Uiso 0.5000 4 d . . .
F7 F 0.3026(6) 0.34467(19) 0.1518(3) 0.119(2) Uiso 1.0 4 d . . .
F8 F 0.916(4) 0.3224(13) 0.3321(17) 0.199(14) Uiso 0.3400 4 d . . .
F9 F 0.744(2) 0.3315(6) 0.3046(10) 0.104(6) Uiso 0.3400 4 d . . .
F10 F 0.6926(18) 0.3146(6) 0.3247(8) 0.094(6) Uiso 0.3400 4 d . . .
F11 F 0.697(3) 0.2734(8) 0.3289(11) 0.129(9) Uiso 0.3400 4 d . . .
F12 F 0.821(4) 0.3113(12) 0.2772(17) 0.222(14) Uiso 0.3300 4 d . . .
F13 F 0.8085(19) 0.3092(8) 0.4011(10) 0.090(6) Uiso 0.3300 4 d . . .
F14 F 0.833(3) 0.2896(9) 0.4021(12) 0.122(9) Uiso 0.3300 4 d . . .
F15 F 0.923(3) 0.2949(12) 0.3255(15) 0.146(10) Uiso 0.3300 4 d . . .
F16 F 0.750(3) 0.2610(7) 0.3168(11) 0.117(8) Uiso 0.3300 4 d . . .
F17 F 0.820(7) 0.3317(18) 0.365(4) 0.34(3) Uiso 0.3300 4 d . . .
F18 F 0.895(4) 0.2762(11) 0.359(2) 0.198(13) Uiso 0.3300 4 d . . .
F19 F 0.840(4) 0.2733(10) 0.2937(15) 0.176(11) Uiso 0.3300 4 d . . .
O1 O 0.3811(5) 0.13175(17) 0.1717(3) 0.0624(18) Uani 1.0 4 d . . .
O2 O 0.2641(5) 0.15456(17) 0.0843(2) 0.0621(16) Uani 1.0 4 d . . .
O3 O 0.3336(5) 0.11121(16) 0.2979(2) 0.0540(17) Uani 1.0 4 d . . .
O4 O 0.3561(5) 0.17479(15) 0.2786(3) 0.0546(17) Uani 1.0 4 d . . .
O5 O -0.1298(5) 0.12279(19) 0.2037(3) 0.068(2) Uani 1.0 4 d . . .
O6 O -0.1263(5) 0.18558(17) 0.2311(3) 0.067(2) Uani 1.0 4 d . . .
O7 O -0.1502(5) 0.13762(16) 0.3431(3) 0.0617(18) Uani 1.0 4 d . . .
O8 O -0.0493(5) 0.18666(15) 0.3960(3) 0.0587(17) Uani 1.0 4 d . . .
N1 N -0.1642(6) 0.17420(18) 0.0413(3) 0.0443(18) Uani 1.0 4 d . . .
N2 N 0.0064(6) 0.21346(17) 0.1240(3) 0.0429(18) Uani 1.0 4 d . . .
N3 N 0.3782(6) 0.16802(16) 0.4689(3) 0.0441(18) Uani 1.0 4 d . . .
N4 N 0.2397(6) 0.21440(16) 0.3839(3) 0.0420(18) Uani 1.0 4 d . . .
N5 N 0.504(3) 0.0777(5) 0.9123(10) 0.237(10) Uani 1.0 4 d . . .
N6 N 0.8010(12) 0.3808(4) 0.1439(5) 0.130(5) Uani 1.0 4 d . . .
N7 N 0.8901(18) 0.5012(5) 0.2090(9) 0.231(9) Uani 1.0 4 d . . .
N8 N 0.3970(12) 0.2517(5) 0.1057(7) 0.162(7) Uani 1.0 4 d . . .
C1 C 0.1577(6) 0.14523(18) 0.1689(3) 0.0360(19) Uani 1.0 4 d . . .
C2 C 0.1644(6) 0.14503(18) 0.2321(3) 0.0345(19) Uani 1.0 4 d . . .
C3 C 0.0577(6) 0.14974(19) 0.2669(3) 0.0364(19) Uani 1.0 4 d . . .
C4 C 0.0648(6) 0.1525(2) 0.3301(3) 0.0345(18) Uani 1.0 4 d . . .
C5 C 0.2802(7) 0.1423(2) 0.1446(3) 0.043(3) Uani 1.0 4 d . . .
C6 C 0.3767(8) 0.1538(3) 0.0560(4) 0.089(4) Uani 1.0 4 d . . .
C7 C 0.2940(7) 0.1410(3) 0.2730(3) 0.042(3) Uani 1.0 4 d . . .
C8 C 0.4871(7) 0.1723(3) 0.3103(4) 0.075(3) Uani 1.0 4 d . . .
C9 C -0.0770(7) 0.1502(3) 0.2295(3) 0.049(3) Uani 1.0 4 d . . .
C10 C -0.2633(8) 0.1876(4) 0.2069(5) 0.116(5) Uani 1.0 4 d . . .
C11 C -0.0570(7) 0.1574(3) 0.3548(3) 0.043(2) Uani 1.0 4 d . . .
C12 C -0.1633(8) 0.1942(3) 0.4228(4) 0.083(4) Uani 1.0 4 d . . .
C13 C -0.2480(7) 0.1555(3) -0.0011(3) 0.057(3) Uani 1.0 4 d . . .
C14 C -0.3623(8) 0.1713(3) -0.0305(4) 0.061(3) Uani 1.0 4 d . . .
C15 C -0.3905(8) 0.2084(3) -0.0162(4) 0.062(3) Uani 1.0 4 d . . .
C16 C -0.3061(7) 0.2293(3) 0.0266(4) 0.052(3) Uani 1.0 4 d . . .
C17 C -0.3291(9) 0.2685(3) 0.0435(5) 0.071(4) Uani 1.0 4 d . . .
C18 C -0.2442(9) 0.2876(3) 0.0858(4) 0.069(3) Uani 1.0 4 d . . .
C19 C -0.1283(8) 0.2704(3) 0.1138(4) 0.054(3) Uani 1.0 4 d . . .
C20 C -0.0338(9) 0.2900(3) 0.1558(4) 0.063(3) Uani 1.0 4 d . . .
C21 C 0.0786(9) 0.2723(3) 0.1771(4) 0.063(3) Uani 1.0 4 d . . .
C22 C 0.0954(8) 0.2337(3) 0.1614(4) 0.054(3) Uani 1.0 4 d . . .
C23 C -0.1040(7) 0.2320(2) 0.0981(3) 0.042(3) Uani 1.0 4 d . . .
C24 C -0.1922(7) 0.2110(3) 0.0546(3) 0.043(3) Uani 1.0 4 d . . .
C25 C 0.4429(7) 0.1468(2) 0.5153(3) 0.053(3) Uani 1.0 4 d . . .
C26 C 0.5612(8) 0.1571(3) 0.5482(4) 0.068(3) Uani 1.0 4 d . . .
C27 C 0.6144(8) 0.1906(3) 0.5346(4) 0.066(3) Uani 1.0 4 d . . .
C28 C 0.5493(7) 0.2150(3) 0.4899(4) 0.052(3) Uani 1.0 4 d . . .
C29 C 0.5952(9) 0.2524(3) 0.4754(5) 0.072(4) Uani 1.0 4 d . . .
C30 C 0.5251(9) 0.2757(3) 0.4337(5) 0.069(4) Uani 1.0 4 d . . .
C31 C 0.4006(8) 0.2650(3) 0.4027(4) 0.054(3) Uani 1.0 4 d . . .
C32 C 0.3196(10) 0.2890(3) 0.3625(4) 0.064(3) Uani 1.0 4 d . . .
C33 C 0.1998(10) 0.2766(3) 0.3358(4) 0.066(3) Uani 1.0 4 d . . .
C34 C 0.1642(8) 0.2385(2) 0.3470(3) 0.051(3) Uani 1.0 4 d . . .
C35 C 0.3562(7) 0.2274(2) 0.4132(3) 0.045(3) Uani 1.0 4 d . . .
C36 C 0.4306(7) 0.2027(2) 0.4574(3) 0.043(2) Uani 1.0 4 d . . .
C37 C -0.0122(7) 0.09022(19) -0.0118(3) 0.041(2) Uani 1.0 4 d . . .
C38 C 0.0612(8) 0.1153(2) -0.0404(4) 0.055(3) Uani 1.0 4 d . . .
C39 C 0.0515(10) 0.1152(3) -0.1050(4) 0.070(3) Uani 1.0 4 d . . .
C40 C -0.0330(10) 0.0909(3) -0.1407(4) 0.070(3) Uani 1.0 4 d . . .
C41 C -0.1073(9) 0.0664(3) -0.1135(4) 0.069(3) Uani 1.0 4 d . . .
C42 C -0.0954(7) 0.0652(3) -0.0486(4) 0.054(3) Uani 1.0 4 d . . .
C43 C -0.1196(7) 0.0597(2) 0.0911(3) 0.043(3) Uani 1.0 4 d . . .
C44 C -0.2387(7) 0.0744(3) 0.0959(4) 0.051(3) Uani 1.0 4 d . . .
C45 C -0.3367(8) 0.0500(3) 0.1026(4) 0.073(3) Uani 1.0 4 d . . .
C46 C -0.3191(9) 0.0112(3) 0.1061(4) 0.071(3) Uani 1.0 4 d . . .
C47 C -0.2031(8) -0.0042(3) 0.1029(4) 0.058(3) Uani 1.0 4 d . . .
C48 C -0.1050(8) 0.0202(3) 0.0944(4) 0.053(3) Uani 1.0 4 d . . .
C49 C 0.1491(7) 0.0626(2) 0.1004(3) 0.042(2) Uani 1.0 4 d . . .
C50 C 0.2202(7) 0.0467(2) 0.0589(4) 0.052(3) Uani 1.0 4 d . . .
C51 C 0.3239(7) 0.0238(3) 0.0810(4) 0.064(3) Uani 1.0 4 d . . .
C52 C 0.3578(8) 0.0163(3) 0.1435(4) 0.064(3) Uani 1.0 4 d . . .
C53 C 0.2886(7) 0.0325(3) 0.1853(4) 0.057(3) Uani 1.0 4 d . . .
C54 C 0.1828(7) 0.0551(2) 0.1637(4) 0.050(3) Uani 1.0 4 d . . .
C55 C 0.1263(7) 0.05458(19) 0.3551(3) 0.039(2) Uani 1.0 4 d . . .
C56 C 0.0100(7) 0.0586(2) 0.3162(3) 0.050(3) Uani 1.0 4 d . . .
C57 C -0.0330(8) 0.0297(3) 0.2732(4) 0.065(3) Uani 1.0 4 d . . .
C58 C 0.0371(10) -0.0029(3) 0.2699(4) 0.068(3) Uani 1.0 4 d . . .
C59 C 0.1523(10) -0.0075(3) 0.3084(4) 0.070(3) Uani 1.0 4 d . . .
C60 C 0.1985(8) 0.0214(3) 0.3511(4) 0.056(3) Uani 1.0 4 d . . .
C61 C 0.0626(7) 0.0871(2) 0.4682(3) 0.045(2) Uani 1.0 4 d . . .
C62 C -0.0123(7) 0.0547(3) 0.4709(4) 0.057(3) Uani 1.0 4 d . . .
C63 C -0.0937(8) 0.0526(3) 0.5148(4) 0.072(3) Uani 1.0 4 d . . .
C64 C -0.1029(9) 0.0831(3) 0.5538(4) 0.074(4) Uani 1.0 4 d . . .
C65 C -0.0311(9) 0.1158(3) 0.5505(4) 0.076(4) Uani 1.0 4 d . . .
C66 C 0.0509(8) 0.1177(3) 0.5078(4) 0.059(3) Uani 1.0 4 d . . .
C67 C 0.3239(7) 0.0690(2) 0.4607(4) 0.045(3) Uani 1.0 4 d . . .
C68 C 0.3284(8) 0.0539(2) 0.5210(4) 0.057(3) Uani 1.0 4 d . . .
C69 C 0.4434(10) 0.0424(3) 0.5553(4) 0.075(4) Uani 1.0 4 d . . .
C70 C 0.5528(9) 0.0457(3) 0.5310(5) 0.079(4) Uani 1.0 4 d . . .
C71 C 0.5502(8) 0.0598(3) 0.4710(4) 0.069(3) Uani 1.0 4 d . . .
C72 C 0.4374(7) 0.0712(3) 0.4362(4) 0.056(3) Uani 1.0 4 d . . .
C73 C 0.5372(19) 0.0993(6) 0.8049(9) 0.229(11) Uani 1.0 4 d . . .
C74 C 0.523(3) 0.0873(6) 0.8653(11) 0.159(9) Uani 1.0 4 d . . .
C75 C 0.6831(16) 0.4126(5) 0.2216(9) 0.242(11) Uani 1.0 4 d . . .
C76 C 0.7515(13) 0.3948(4) 0.1778(7) 0.110(6) Uani 1.0 4 d . . .
C77 C 0.8774(11) 0.5718(4) 0.2275(7) 0.129(6) Uani 1.0 4 d . . .
C78 C 0.8840(15) 0.5326(6) 0.2152(8) 0.135(7) Uani 1.0 4 d . . .
C79 C 0.5034(16) 0.2810(5) 0.2076(7) 0.220(9) Uani 1.0 4 d . . .
C80 C 0.4430(14) 0.2633(6) 0.1519(8) 0.136(7) Uani 1.0 4 d . . .
B1 B 0.2906(11) 0.3702(4) 0.2007(6) 0.109(5) Uiso 1.0 4 d . . .
B3 B 0.797(3) 0.2980(8) 0.3383(12) 0.149(7) Uiso 1.0 4 d . . .
H1 H 0.4060 0.1239 0.5257 0.0616 Uiso 1.0 4 calc R . .
H2 H 0.6031 0.1409 0.5793 0.0769 Uiso 1.0 4 calc R . .
H3 H 0.6955 0.1971 0.5552 0.0770 Uiso 1.0 4 calc R . .
H4 H 0.6749 0.2606 0.4956 0.0875 Uiso 1.0 4 calc R . .
H5 H 0.5585 0.2993 0.4237 0.0862 Uiso 1.0 4 calc R . .
H6 H 0.3473 0.3134 0.3530 0.0789 Uiso 1.0 4 calc R . .
H7 H 0.1432 0.2930 0.3111 0.0797 Uiso 1.0 4 calc R . .
H8 H 0.0844 0.2297 0.3281 0.0626 Uiso 1.0 4 calc R . .
H9 H -0.2284 0.1303 -0.0108 0.0677 Uiso 1.0 4 calc R . .
H10 H -0.4182 0.1569 -0.0594 0.0718 Uiso 1.0 4 calc R . .
H11 H -0.4656 0.2198 -0.0362 0.0738 Uiso 1.0 4 calc R . .
H12 H -0.4034 0.2808 0.0247 0.0873 Uiso 1.0 4 calc R . .
H13 H -0.2626 0.3127 0.0970 0.0849 Uiso 1.0 4 calc R . .
H14 H -0.0491 0.3148 0.1691 0.0778 Uiso 1.0 4 calc R . .
H15 H 0.1446 0.2858 0.2016 0.0749 Uiso 1.0 4 calc R . .
H16 H 0.1714 0.2213 0.1776 0.0647 Uiso 1.0 4 calc R . .
H17 H 0.2532 0.0515 0.5368 0.0683 Uiso 1.0 4 calc R . .
H18 H 0.4466 0.0330 0.5958 0.0879 Uiso 1.0 4 calc R . .
H19 H 0.6300 0.0384 0.5549 0.0908 Uiso 1.0 4 calc R . .
H20 H 0.6245 0.0608 0.4541 0.0816 Uiso 1.0 4 calc R . .
H21 H 0.4337 0.0810 0.3959 0.0664 Uiso 1.0 4 calc R . .
H22 H -0.0389 0.0805 0.3192 0.0598 Uiso 1.0 4 calc R . .
H23 H -0.1109 0.0325 0.2466 0.0776 Uiso 1.0 4 calc R . .
H24 H 0.0066 -0.0221 0.2411 0.0839 Uiso 1.0 4 calc R . .
H25 H 0.2000 -0.0297 0.3054 0.0854 Uiso 1.0 4 calc R . .
H26 H 0.2771 0.0188 0.3771 0.0673 Uiso 1.0 4 calc R . .
H27 H -0.0066 0.0341 0.4440 0.0701 Uiso 1.0 4 calc R . .
H28 H -0.1436 0.0308 0.5167 0.0904 Uiso 1.0 4 calc R . .
H29 H -0.1570 0.0815 0.5830 0.0936 Uiso 1.0 4 calc R . .
H30 H -0.0376 0.1363 0.5774 0.0941 Uiso 1.0 4 calc R . .
H31 H 0.0980 0.1401 0.5050 0.0726 Uiso 1.0 4 calc R . .
H32 H -0.2512 0.1010 0.0943 0.0624 Uiso 1.0 4 calc R . .
H33 H -0.4161 0.0603 0.1054 0.0904 Uiso 1.0 4 calc R . .
H34 H -0.3869 -0.0050 0.1100 0.0853 Uiso 1.0 4 calc R . .
H35 H -0.1907 -0.0308 0.1057 0.0706 Uiso 1.0 4 calc R . .
H36 H -0.0255 0.0098 0.0925 0.0643 Uiso 1.0 4 calc R . .
H37 H 0.1179 0.1319 -0.0159 0.0666 Uiso 1.0 4 calc R . .
H38 H 0.1015 0.1317 -0.1243 0.0863 Uiso 1.0 4 calc R . .
H39 H -0.0395 0.0910 -0.1841 0.0831 Uiso 1.0 4 calc R . .
H40 H -0.1670 0.0509 -0.1384 0.0804 Uiso 1.0 4 calc R . .
H41 H -0.1423 0.0475 -0.0296 0.0639 Uiso 1.0 4 calc R . .
H42 H 0.1972 0.0512 0.0161 0.0620 Uiso 1.0 4 calc R . .
H43 H 0.3725 0.0137 0.0532 0.0777 Uiso 1.0 4 calc R . .
H44 H 0.4270 0.0005 0.1582 0.0772 Uiso 1.0 4 calc R . .
H45 H 0.3132 0.0284 0.2281 0.0679 Uiso 1.0 4 calc R . .
H46 H 0.1340 0.0648 0.1918 0.0603 Uiso 1.0 4 calc R . .
H47 H 0.4087 0.1278 0.0580 0.1110 Uiso 1.0 4 calc R . .
H48 H 0.3584 0.1621 0.0131 0.1110 Uiso 1.0 4 calc R . .
H49 H 0.4395 0.1706 0.0791 0.1110 Uiso 1.0 4 calc R . .
H50 H 0.5329 0.1550 0.2875 0.0904 Uiso 1.0 4 calc R . .
H51 H 0.5262 0.1974 0.3126 0.0905 Uiso 1.0 4 calc R . .
H52 H 0.4892 0.1625 0.3519 0.0905 Uiso 1.0 4 calc R . .
H53 H -0.3083 0.1706 0.2305 0.1407 Uiso 1.0 4 calc R . .
H54 H -0.2940 0.2135 0.2095 0.1407 Uiso 1.0 4 calc R . .
H55 H -0.2772 0.1795 0.1639 0.1407 Uiso 1.0 4 calc R . .
H56 H -0.1482 0.2150 0.4525 0.1024 Uiso 1.0 4 calc R . .
H57 H -0.2325 0.2009 0.3900 0.1023 Uiso 1.0 4 calc R . .
H58 H -0.1845 0.1712 0.4435 0.1023 Uiso 1.0 4 calc R . .
H59 H 0.4903 0.0831 0.7731 0.2707 Uiso 1.0 4 calc R . .
H60 H 0.5113 0.1257 0.7973 0.2707 Uiso 1.0 4 calc R . .
H61 H 0.6265 0.0970 0.8040 0.2707 Uiso 1.0 4 calc R . .
H62 H 0.7404 0.4142 0.2609 0.3016 Uiso 1.0 4 calc R . .
H63 H 0.6524 0.4379 0.2088 0.3016 Uiso 1.0 4 calc R . .
H64 H 0.6125 0.3963 0.2262 0.3016 Uiso 1.0 4 calc R . .
H65 H 0.9463 0.5846 0.2127 0.1556 Uiso 1.0 4 calc R . .
H66 H 0.7981 0.5826 0.2072 0.1556 Uiso 1.0 4 calc R . .
H67 H 0.8860 0.5754 0.2720 0.1556 Uiso 1.0 4 calc R . .
H68 H 0.4842 0.3081 0.2065 0.2523 Uiso 1.0 4 calc R . .
H69 H 0.4763 0.2695 0.2435 0.2523 Uiso 1.0 4 calc R . .
H70 H 0.5935 0.2774 0.2106 0.2523 Uiso 1.0 4 calc R . .

loop_
_atom_site_aniso_label
_atom_site_aniso_U_11
_atom_site_aniso_U_22
_atom_site_aniso_U_33
_atom_site_aniso_U_12
_atom_site_aniso_U_13
_atom_site_aniso_U_23
Pd1 0.0366(3) 0.0396(4) 0.0326(3) 0.0021(3) 0.0067(3) 0.0017(3)
Pd2 0.0399(3) 0.0345(3) 0.0328(3) -0.0010(3) 0.0068(3) 0.0005(3)
P1 0.0405(11) 0.0419(12) 0.0382(10) 0.0004(9) 0.0105(9) -0.0012(9)
P2 0.0415(11) 0.0372(11) 0.0401(10) -0.0012(9) 0.0100(9) 0.0002(8)
O1 0.036(3) 0.103(5) 0.051(3) 0.014(3) 0.018(3) 0.009(3)
O2 0.046(3) 0.100(5) 0.046(3) -0.003(4) 0.022(3) 0.014(3)
O3 0.051(4) 0.063(4) 0.047(3) 0.009(3) 0.007(3) 0.011(3)
O4 0.038(3) 0.063(4) 0.063(4) -0.007(3) 0.009(3) -0.010(3)
O5 0.049(4) 0.109(6) 0.048(4) -0.020(4) 0.009(3) -0.013(4)
O6 0.052(4) 0.086(5) 0.067(4) 0.024(4) 0.024(3) 0.029(3)
O7 0.053(4) 0.077(4) 0.060(4) -0.006(3) 0.024(3) -0.014(3)
O8 0.047(3) 0.071(4) 0.062(3) 0.004(3) 0.020(3) -0.024(3)
N1 0.043(4) 0.047(4) 0.042(4) -0.004(3) 0.005(3) 0.003(3)
N2 0.044(4) 0.044(4) 0.042(4) 0.004(3) 0.008(3) -0.001(3)
N3 0.055(4) 0.042(4) 0.036(3) -0.003(3) 0.009(3) -0.006(3)
N4 0.054(4) 0.037(4) 0.034(3) -0.003(3) 0.007(3) 0.004(3)
N5 0.35(3) 0.126(14) 0.24(2) -0.068(14) 0.08(2) -0.008(14)
N6 0.175(12) 0.105(9) 0.112(9) 0.029(8) 0.030(8) -0.013(7)
N7 0.240(18) 0.195(17) 0.262(18) -0.023(16) 0.057(14) -0.130(16)
N8 0.107(10) 0.190(14) 0.188(14) 0.010(9) 0.020(10) -0.043(12)
C1 0.037(4) 0.033(5) 0.037(4) -0.001(3) 0.002(3) 0.004(3)
C2 0.031(4) 0.035(5) 0.039(4) 0.010(3) 0.012(3) 0.002(3)
C3 0.041(4) 0.031(5) 0.035(4) 0.004(4) 0.001(3) 0.002(3)
C4 0.040(4) 0.032(4) 0.034(3) 0.006(4) 0.013(3) 0.000(3)
C5 0.041(5) 0.051(5) 0.039(4) -0.001(4) 0.014(4) -0.002(4)
C6 0.062(6) 0.146(10) 0.069(6) 0.001(7) 0.038(5) 0.015(7)
C7 0.040(5) 0.056(5) 0.032(4) -0.001(4) 0.016(4) -0.000(4)
C8 0.040(5) 0.109(8) 0.077(6) -0.016(5) 0.010(5) -0.030(6)
C9 0.047(5) 0.071(7) 0.034(4) 0.001(5) 0.019(4) 0.006(4)
C10 0.044(6) 0.210(13) 0.098(8) 0.057(7) 0.024(6) 0.070(8)
C11 0.036(4) 0.051(5) 0.041(4) 0.011(4) 0.003(3) -0.004(4)
C12 0.067(6) 0.109(9) 0.080(6) 0.013(6) 0.031(5) -0.038(6)
C13 0.056(5) 0.064(6) 0.049(4) 0.007(5) 0.005(4) 0.003(5)
C14 0.047(5) 0.078(7) 0.054(5) 0.000(5) -0.002(4) 0.003(5)
C15 0.038(5) 0.084(7) 0.062(5) 0.016(5) 0.007(4) 0.026(5)
C16 0.042(5) 0.062(6) 0.053(5) 0.007(5) 0.012(4) 0.017(4)
C17 0.061(6) 0.069(7) 0.088(7) 0.025(5) 0.027(6) 0.030(6)
C18 0.073(7) 0.059(6) 0.081(7) 0.017(6) 0.026(6) 0.012(5)
C19 0.072(6) 0.041(5) 0.053(5) 0.001(5) 0.021(5) 0.008(4)
C20 0.085(7) 0.046(6) 0.064(6) 0.002(5) 0.027(5) 0.001(5)
C21 0.082(7) 0.050(6) 0.056(5) -0.013(5) 0.004(5) 0.000(4)
C22 0.067(6) 0.047(5) 0.048(5) -0.001(5) 0.007(4) 0.010(4)
C23 0.048(5) 0.038(5) 0.045(4) 0.002(4) 0.022(4) 0.006(4)
C24 0.048(5) 0.045(5) 0.037(4) 0.007(4) 0.014(4) 0.010(4)
C25 0.058(5) 0.052(6) 0.045(4) -0.000(4) -0.005(4) 0.004(4)
C26 0.074(6) 0.070(6) 0.048(5) 0.012(6) -0.021(4) -0.010(5)
C27 0.051(6) 0.079(7) 0.063(6) -0.002(5) -0.007(5) -0.019(5)
C28 0.045(5) 0.063(6) 0.050(5) -0.004(5) 0.011(4) -0.020(4)
C29 0.055(6) 0.075(7) 0.089(7) -0.023(6) 0.019(5) -0.028(6)
C30 0.076(7) 0.052(6) 0.087(7) -0.025(5) 0.039(6) -0.015(5)
C31 0.074(6) 0.047(5) 0.048(5) -0.007(5) 0.027(5) -0.011(4)
C32 0.097(7) 0.044(6) 0.056(5) -0.004(6) 0.029(5) -0.003(5)
C33 0.110(8) 0.043(6) 0.046(5) 0.013(6) 0.017(5) 0.007(4)
C34 0.069(6) 0.049(5) 0.039(4) 0.004(5) 0.018(4) -0.003(4)
C35 0.056(5) 0.045(5) 0.039(4) -0.007(4) 0.022(4) -0.004(4)
C36 0.045(5) 0.047(5) 0.038(4) 0.003(4) 0.013(4) -0.009(4)
C37 0.043(4) 0.044(5) 0.035(4) 0.006(4) 0.007(4) -0.002(3)
C38 0.068(6) 0.051(6) 0.048(5) -0.005(5) 0.015(4) 0.004(4)
C39 0.101(8) 0.058(6) 0.056(5) 0.009(6) 0.033(6) 0.017(5)
C40 0.104(8) 0.066(7) 0.037(5) 0.023(6) 0.003(5) 0.003(5)
C41 0.076(7) 0.075(7) 0.049(5) -0.004(6) -0.005(5) -0.013(5)
C42 0.053(5) 0.062(6) 0.045(5) -0.003(5) -0.001(4) -0.003(4)
C43 0.048(5) 0.042(5) 0.041(4) -0.005(4) 0.010(4) -0.001(4)
C44 0.054(5) 0.044(5) 0.058(5) 0.004(4) 0.015(4) 0.000(4)
C45 0.045(5) 0.075(7) 0.106(7) -0.004(5) 0.036(5) -0.003(6)
C46 0.059(6) 0.060(7) 0.095(7) -0.014(5) 0.015(5) -0.001(5)
C47 0.065(6) 0.044(5) 0.068(5) -0.005(5) 0.022(5) -0.002(4)
C48 0.048(5) 0.058(6) 0.054(5) 0.004(4) 0.014(4) 0.001(4)
C49 0.042(4) 0.042(5) 0.044(4) -0.000(4) 0.011(4) 0.004(4)
C50 0.043(5) 0.056(6) 0.055(5) 0.000(4) 0.008(4) -0.003(4)
C51 0.040(5) 0.084(7) 0.070(6) 0.013(5) 0.017(5) -0.007(5)
C52 0.042(5) 0.066(6) 0.085(6) 0.014(5) 0.016(5) 0.009(5)
C53 0.051(5) 0.062(6) 0.057(5) -0.001(5) 0.007(4) 0.013(4)
C54 0.046(5) 0.049(5) 0.056(5) 0.002(4) 0.015(4) 0.005(4)
C55 0.046(5) 0.037(5) 0.038(4) -0.005(4) 0.016(4) 0.003(3)
C56 0.053(5) 0.044(5) 0.053(5) -0.005(4) 0.004(4) -0.009(4)
C57 0.059(6) 0.070(6) 0.065(5) -0.015(5) 0.012(5) -0.019(5)
C58 0.087(7) 0.051(6) 0.071(6) -0.021(6) 0.034(6) -0.020(5)
C59 0.101(8) 0.039(5) 0.074(6) 0.003(5) 0.029(6) -0.004(5)
C60 0.065(6) 0.046(5) 0.057(5) 0.006(5) 0.012(5) -0.004(4)
C61 0.049(5) 0.044(5) 0.043(4) -0.002(4) 0.013(4) 0.005(4)
C62 0.054(5) 0.051(5) 0.071(5) -0.003(5) 0.021(5) 0.001(4)
C63 0.060(6) 0.072(7) 0.094(7) -0.012(5) 0.042(6) 0.012(6)
C64 0.070(7) 0.093(8) 0.071(6) -0.001(6) 0.045(5) 0.005(6)
C65 0.078(7) 0.090(8) 0.068(6) -0.022(6) 0.036(6) -0.020(5)
C66 0.070(6) 0.053(6) 0.059(5) -0.007(5) 0.027(5) -0.007(4)
C67 0.047(5) 0.037(5) 0.051(5) -0.000(4) 0.008(4) 0.001(4)
C68 0.071(6) 0.043(5) 0.057(5) 0.006(5) 0.013(5) 0.015(4)
C69 0.084(7) 0.071(7) 0.065(6) -0.002(6) 0.000(6) 0.028(5)
C70 0.073(7) 0.073(7) 0.081(7) 0.018(6) -0.012(6) 0.028(6)
C71 0.049(6) 0.070(7) 0.085(7) 0.009(5) 0.007(5) 0.012(5)
C72 0.053(5) 0.058(6) 0.055(5) 0.010(5) 0.001(4) 0.006(4)
C73 0.21(3) 0.25(3) 0.22(2) 0.004(17) 0.013(19) 0.055(19)
C74 0.203(19) 0.109(14) 0.173(19) -0.032(12) 0.052(18) -0.002(14)
C75 0.184(17) 0.29(3) 0.28(2) 0.025(16) 0.114(17) -0.134(19)
C76 0.114(11) 0.102(11) 0.113(11) 0.004(9) 0.016(9) -0.015(8)
C77 0.082(9) 0.127(11) 0.179(14) -0.024(9) 0.031(9) 0.021(10)
C78 0.125(12) 0.143(15) 0.143(12) -0.022(13) 0.040(10) -0.063(12)
C79 0.209(18) 0.29(3) 0.137(13) 0.149(16) -0.053(13) -0.048(15)
C80 0.087(11) 0.183(17) 0.135(13) 0.019(10) 0.008(10) -0.035(12)

loop_
_atom_type_symbol
_atom_type_description
_atom_type_scat_dispersion_real
_atom_type_scat_dispersion_imag
_atom_type_scat_source
C C 0.003 0.002
;
International Tables for Crystallography
(1992, Vol. C, Tables 4.2.6.8 and 6.1.1.4)
;
H H 0.000 0.000
;
International Tables for Crystallography
(1992, Vol. C, Table 6.1.1.4)
;
O O 0.011 0.006
;
International Tables for Crystallography
(1992, Vol. C, Tables 4.2.6.8 and 6.1.1.4)
;
N N 0.006 0.003
;
International Tables for Crystallography
(1992, Vol. C, Tables 4.2.6.8 and 6.1.1.4)
;
B B 0.001 0.001
;
International Tables for Crystallography
(1992, Vol. C, Tables 4.2.6.8 and 6.1.1.4)
;
F F 0.017 0.010
;
International Tables for Crystallography
(1992, Vol. C, Tables 4.2.6.8 and 6.1.1.4)
;
P P 0.102 0.094
;
International Tables for Crystallography
(1992, Vol. C, Tables 4.2.6.8 and 6.1.1.4)
;
Pd Pd -0.999 1.007
;
International Tables for Crystallography
(1992, Vol. C, Tables 4.2.6.8 and 6.1.1.4)
;

loop_
_geom_angle_atom_site_label_1
_geom_angle_atom_site_label_2
_geom_angle_atom_site_label_3
_geom_angle
_geom_angle_publ_flag
_geom_angle_site_symmetry_1
_geom_angle_site_symmetry_2
_geom_angle_site_symmetry_3
P1 Pd1 N1 100.54(17) yes . . .
P1 Pd1 N2 175.79(17) yes . . .
P1 Pd1 C1 89.73(19) yes . . .
N1 Pd1 N2 78.8(3) yes . . .
N1 Pd1 C1 169.5(3) yes . . .
N2 Pd1 C1 91.1(3) yes . . .
P2 Pd2 N3 102.57(16) yes . . .
P2 Pd2 N4 178.28(18) yes . . .
P2 Pd2 C4 87.4(2) yes . . .
N3 Pd2 N4 78.0(2) yes . . .
N3 Pd2 C4 170.0(3) yes . . .
N4 Pd2 C4 92.1(3) yes . . .
Pd1 P1 C37 107.0(3) yes . . .
Pd1 P1 C43 118.1(3) yes . . .
Pd1 P1 C49 118.8(3) yes . . .
C37 P1 C43 104.4(3) yes . . .
C37 P1 C49 104.2(4) yes . . .
C43 P1 C49 102.8(4) yes . . .
Pd2 P2 C55 124.9(3) yes . . .
Pd2 P2 C61 107.8(3) yes . . .
Pd2 P2 C67 109.7(3) yes . . .
C55 P2 C61 104.1(4) yes . . .
C55 P2 C67 103.7(3) yes . . .
C61 P2 C67 105.0(4) yes . . .
F2 F1 B1 54.4(12) yes . . .
F1 F2 F3 133.1(16) yes . . .
F1 F2 B1 76.6(14) yes . . .
F3 F2 B1 65.4(12) yes . . .
F2 F3 F4 118(2) yes . . .
F2 F3 B1 50.5(10) yes . . .
F4 F3 B1 75.8(18) yes . . .
F3 F4 F5 110(3) yes . . .
F3 F4 B1 63.3(18) yes . . .
F5 F4 B1 51.8(11) yes . . .
F4 F5 B1 58.1(13) yes . . .
F12 F8 F15 72(4) yes . . .
F12 F8 F17 91(4) yes . . .
F12 F8 B3 58(3) yes . . .
F15 F8 F17 114(5) yes . . .
F15 F8 B3 65(3) yes . . .
F17 F8 B3 53(4) yes . . .
F10 F9 F12 110(3) yes . . .
F10 F9 F17 82(4) yes . . .
F10 F9 B3 58.7(19) yes . . .
F12 F9 F17 97(4) yes . . .
F12 F9 B3 65(3) yes . . .
F17 F9 B3 55(3) yes . . .
F9 F10 F11 128(3) yes . . .
F9 F10 F17 61(3) yes . . .
F9 F10 B3 80(3) yes . . .
F11 F10 F17 109(3) yes . . .
F11 F10 B3 60.3(18) yes . . .
F17 F10 B3 53(3) yes . . .
F10 F11 B3 53.0(17) yes . . .
F8 F12 F9 84(3) yes . . .
F8 F12 F15 38(3) yes . . .
F8 F12 F19 89(3) yes . . .
F8 F12 B3 64(3) yes . . .
F9 F12 F15 109(3) yes . . .
F9 F12 F19 118(4) yes . . .
F9 F12 B3 62(3) yes . . .
F15 F12 F19 53(3) yes . . .
F15 F12 B3 58(2) yes . . .
F19 F12 B3 60(3) yes . . .
F17 F13 B3 61(4) yes . . .
F17 F14 F18 89(4) yes . . .
F17 F14 B3 50(3) yes . . .
F18 F14 B3 57(3) yes . . .
F8 F15 F12 70(4) yes . . .
F8 F15 F18 117(5) yes . . .
F8 F15 F19 126(4) yes . . .
F8 F15 B3 78(4) yes . . .
F12 F15 F18 117(4) yes . . .
F12 F15 F19 59(3) yes . . .
F12 F15 B3 60(3) yes . . .
F18 F15 F19 76(4) yes . . .
F18 F15 B3 61(3) yes . . .
F19 F15 B3 63(3) yes . . .
F19 F16 B3 64(3) yes . . .
F8 F17 F9 82(5) yes . . .
F8 F17 F10 105(5) yes . . .
F8 F17 F13 112(6) yes . . .
F8 F17 F14 92(4) yes . . .
F8 F17 B3 70(4) yes . . .
F9 F17 F10 36.3(19) yes . . .
F9 F17 F13 121(6) yes . . .
F9 F17 F14 115(5) yes . . .
F9 F17 B3 63(4) yes . . .
F10 F17 F13 86(5) yes . . .
F10 F17 F14 86(4) yes . . .
F10 F17 B3 49(3) yes . . .
F13 F17 F14 21(2) yes . . .
F13 F17 B3 70(4) yes . . .
F14 F17 B3 55(3) yes . . .
F14 F18 F15 121(4) yes . . .
F14 F18 F19 124(4) yes . . .
F14 F18 B3 65(3) yes . . .
F15 F18 F19 59(3) yes . . .
F15 F18 B3 74(3) yes . . .
F19 F18 B3 62(3) yes . . .
F12 F19 F15 68(3) yes . . .
F12 F19 F16 110(4) yes . . .
F12 F19 F18 102(3) yes . . .
F12 F19 B3 63(3) yes . . .
F15 F19 F16 120(4) yes . . .
F15 F19 F18 45(3) yes . . .
F15 F19 B3 64(3) yes . . .
F16 F19 F18 81(3) yes . . .
F16 F19 B3 64(3) yes . . .
F18 F19 B3 54(3) yes . . .
C5 O2 C6 115.5(6) yes . . .
C7 O4 C8 114.3(6) yes . . .
C9 O6 C10 114.0(7) yes . . .
C11 O8 C12 116.1(6) yes . . .
Pd1 N1 C13 131.4(6) yes . . .
Pd1 N1 C24 111.0(4) yes . . .
C13 N1 C24 117.2(6) yes . . .
Pd1 N2 C22 128.9(5) yes . . .
Pd1 N2 C23 112.7(5) yes . . .
C22 N2 C23 118.2(6) yes . . .
Pd2 N3 C25 131.7(5) yes . . .
Pd2 N3 C36 111.3(4) yes . . .
C25 N3 C36 116.5(6) yes . . .
Pd2 N4 C34 128.6(5) yes . . .
Pd2 N4 C35 112.4(5) yes . . .
C34 N4 C35 118.7(6) yes . . .
Pd1 C1 C2 127.5(5) yes . . .
Pd1 C1 C5 114.9(5) yes . . .
C2 C1 C5 117.3(6) yes . . .
C1 C2 C3 127.0(6) yes . . .
C1 C2 C7 118.2(6) yes . . .
C3 C2 C7 114.7(6) yes . . .
C2 C3 C4 127.4(6) yes . . .
C2 C3 C9 118.0(6) yes . . .
C4 C3 C9 114.6(6) yes . . .
Pd2 C4 C3 131.0(5) yes . . .
Pd2 C4 C11 111.0(4) yes . . .
C3 C4 C11 117.9(6) yes . . .
O1 C5 O2 121.5(7) yes . . .
O1 C5 C1 128.2(7) yes . . .
O2 C5 C1 110.3(6) yes . . .
O3 C7 O4 125.2(6) yes . . .
O3 C7 C2 123.7(7) yes . . .
O4 C7 C2 111.1(6) yes . . .
O5 C9 O6 125.9(7) yes . . .
O5 C9 C3 124.5(8) yes . . .
O6 C9 C3 109.7(7) yes . . .
O7 C11 O8 121.7(7) yes . . .
O7 C11 C4 126.8(7) yes . . .
O8 C11 C4 111.4(6) yes . . .
N1 C13 C14 123.9(8) yes . . .
C13 C14 C15 118.4(8) yes . . .
C14 C15 C16 120.1(7) yes . . .
C15 C16 C17 123.1(8) yes . . .
C15 C16 C24 117.8(8) yes . . .
C17 C16 C24 119.1(7) yes . . .
C16 C17 C18 121.0(8) yes . . .
C17 C18 C19 121.4(9) yes . . .
C18 C19 C20 123.4(8) yes . . .
C18 C19 C23 118.6(7) yes . . .
C20 C19 C23 117.9(8) yes . . .
C19 C20 C21 119.7(8) yes . . .
C20 C21 C22 119.4(8) yes . . .
N2 C22 C21 122.8(7) yes . . .
N2 C23 C19 121.6(6) yes . . .
N2 C23 C24 117.2(7) yes . . .
C19 C23 C24 121.2(7) yes . . .
N1 C24 C16 122.5(7) yes . . .
N1 C24 C23 118.8(6) yes . . .
C16 C24 C23 118.7(7) yes . . .
N3 C25 C26 123.6(7) yes . . .
C25 C26 C27 119.3(8) yes . . .
C26 C27 C28 120.1(8) yes . . .
C27 C28 C29 123.7(8) yes . . .
C27 C28 C36 118.0(8) yes . . .
C29 C28 C36 118.3(7) yes . . .
C28 C29 C30 121.2(8) yes . . .
C29 C30 C31 121.7(9) yes . . .
C30 C31 C32 124.3(8) yes . . .
C30 C31 C35 118.3(7) yes . . .
C32 C31 C35 117.4(8) yes . . .
C31 C32 C33 120.5(8) yes . . .
C32 C33 C34 118.7(8) yes . . .
N4 C34 C33 122.7(7) yes . . .
N4 C35 C31 121.9(7) yes . . .
N4 C35 C36 118.1(7) yes . . .
C31 C35 C36 119.9(7) yes . . .
N3 C36 C28 122.4(7) yes . . .
N3 C36 C35 117.0(6) yes . . .
C28 C36 C35 120.4(7) yes . . .
P1 C37 C38 118.4(5) yes . . .
P1 C37 C42 122.4(6) yes . . .
C38 C37 C42 119.2(6) yes . . .
C37 C38 C39 120.1(7) yes . . .
C38 C39 C40 120.0(9) yes . . .
C39 C40 C41 120.7(8) yes . . .
C40 C41 C42 119.9(8) yes . . .
C37 C42 C41 119.9(8) yes . . .
P1 C43 C44 121.0(6) yes . . .
P1 C43 C48 121.6(6) yes . . .
C44 C43 C48 117.2(7) yes . . .
C43 C44 C45 120.5(8) yes . . .
C44 C45 C46 120.9(8) yes . . .
C45 C46 C47 120.3(9) yes . . .
C46 C47 C48 118.9(8) yes . . .
C43 C48 C47 122.2(8) yes . . .
P1 C49 C50 122.1(5) yes . . .
P1 C49 C54 118.3(6) yes . . .
C50 C49 C54 119.5(7) yes . . .
C49 C50 C51 119.9(7) yes . . .
C50 C51 C52 120.8(8) yes . . .
C51 C52 C53 119.6(8) yes . . .
C52 C53 C54 120.2(7) yes . . .
C49 C54 C53 119.9(7) yes . . .
P2 C55 C56 120.6(6) yes . . .
P2 C55 C60 119.7(5) yes . . .
C56 C55 C60 119.5(7) yes . . .
C55 C56 C57 119.7(7) yes . . .
C56 C57 C58 120.7(8) yes . . .
C57 C58 C59 120.5(8) yes . . .
C58 C59 C60 119.8(8) yes . . .
C55 C60 C59 119.8(7) yes . . .
P2 C61 C62 122.6(6) yes . . .
P2 C61 C66 118.8(6) yes . . .
C62 C61 C66 118.6(8) yes . . .
C61 C62 C63 120.2(8) yes . . .
C62 C63 C64 120.2(9) yes . . .
C63 C64 C65 120.0(9) yes . . .
C64 C65 C66 119.9(9) yes . . .
C61 C66 C65 121.1(8) yes . . .
P2 C67 C68 122.1(6) yes . . .
P2 C67 C72 118.9(6) yes . . .
C68 C67 C72 118.7(7) yes . . .
C67 C68 C69 119.6(8) yes . . .
C68 C69 C70 120.4(8) yes . . .
C69 C70 C71 120.9(8) yes . . .
C70 C71 C72 119.6(9) yes . . .
C67 C72 C71 120.7(8) yes . . .
N5 C74 C73 176(3) yes . . .
N6 C76 C75 178.3(16) yes . . .
N7 C78 C77 175.9(19) yes . . .
N8 C80 C79 175(2) yes . . .
F1 B1 F2 48.9(12) yes . . .
F1 B1 F3 108.0(12) yes . . .
F1 B1 F4 147.6(15) yes . . .
F1 B1 F5 128.4(11) yes . . .
F1 B1 F6 98.3(10) yes . . .
F1 B1 F7 98.3(10) yes . . .
F2 B1 F3 64.1(12) yes . . .
F2 B1 F4 99.2(16) yes . . .
F2 B1 F5 122.9(15) yes . . .
F2 B1 F6 112.5(13) yes . . .
F2 B1 F7 129.3(14) yes . . .
F3 B1 F4 40.9(13) yes . . .
F3 B1 F5 106.6(12) yes . . .
F3 B1 F6 131.9(13) yes . . .
F3 B1 F7 105.8(10) yes . . .
F4 B1 F5 70.1(14) yes . . .
F4 B1 F6 100.6(15) yes . . .
F4 B1 F7 99.9(13) yes . . .
F5 B1 F6 31.2(9) yes . . .
F5 B1 F7 107.7(11) yes . . .
F6 B1 F7 109.4(11) yes . . .
F8 B3 F9 77(3) yes . . .
F8 B3 F10 116(3) yes . . .
F8 B3 F11 165(3) yes . . .
F8 B3 F12 58(3) yes . . .
F8 B3 F13 90(3) yes . . .
F8 B3 F14 96(3) yes . . .
F8 B3 F15 38(3) yes . . .
F8 B3 F16 135(3) yes . . .
F8 B3 F17 57(4) yes . . .
F8 B3 F18 74(3) yes . . .
F8 B3 F19 84(3) yes . . .
F9 B3 F10 41.3(15) yes . . .
F9 B3 F11 102(2) yes . . .
F9 B3 F12 53(2) yes . . .
F9 B3 F13 104(3) yes . . .
F9 B3 F14 134(3) yes . . .
F9 B3 F15 105(3) yes . . .
F9 B3 F16 118(2) yes . . .
F9 B3 F17 62(4) yes . . .
F9 B3 F18 150(3) yes . . .
F9 B3 F19 106(3) yes . . .
F10 B3 F11 67(2) yes . . .
F10 B3 F12 86(3) yes . . .
F10 B3 F13 92(2) yes . . .
F10 B3 F14 114(3) yes . . .
F10 B3 F15 146(3) yes . . .
F10 B3 F16 95(3) yes . . .
F10 B3 F17 78(4) yes . . .
F10 B3 F18 169(4) yes . . .
F10 B3 F19 120(3) yes . . .
F11 B3 F12 109(3) yes . . .
F11 B3 F13 105(3) yes . . .
F11 B3 F14 95(3) yes . . .
F11 B3 F15 132(3) yes . . .
F11 B3 F16 32.9(18) yes . . .
F11 B3 F17 136(4) yes . . .
F11 B3 F18 105(3) yes . . .
F11 B3 F19 82(3) yes . . .
F12 B3 F13 142(3) yes . . .
F12 B3 F14 154(3) yes . . .
F12 B3 F15 62(3) yes . . .
F12 B3 F16 95(3) yes . . .
F12 B3 F17 94(4) yes . . .
F12 B3 F18 104(3) yes . . .
F12 B3 F19 56(3) yes . . .
F13 B3 F14 30.1(17) yes . . .
F13 B3 F15 106(3) yes . . .
F13 B3 F16 122(3) yes . . .
F13 B3 F17 49(4) yes . . .
F13 B3 F18 84(3) yes . . .
F13 B3 F19 147(3) yes . . .
F14 B3 F15 94(3) yes . . .
F14 B3 F16 99(3) yes . . .
F14 B3 F17 75(4) yes . . .
F14 B3 F18 58(3) yes . . .
F14 B3 F19 119(3) yes . . .
F15 B3 F16 99(3) yes . . .
F15 B3 F17 92(4) yes . . .
F15 B3 F18 45(3) yes . . .
F15 B3 F19 53(3) yes . . .
F16 B3 F17 168(5) yes . . .
F16 B3 F18 79(3) yes . . .
F16 B3 F19 51(2) yes . . .
F17 B3 F18 106(4) yes . . .
F17 B3 F19 141(5) yes . . .
F18 B3 F19 63(3) yes . . .
O2 C6 H47 108.280 no . . .
O2 C6 H48 111.245 no . . .
O2 C6 H49 108.959 no . . .
H47 C6 H48 109.448 no . . .
H47 C6 H49 109.445 no . . .
H48 C6 H49 109.436 no . . .
O4 C8 H50 109.143 no . . .
O4 C8 H51 110.110 no . . .
O4 C8 H52 109.250 no . . .
H50 C8 H51 109.442 no . . .
H50 C8 H52 109.436 no . . .
H51 C8 H52 109.444 no . . .
O6 C10 H53 109.845 no . . .
O6 C10 H54 110.632 no . . .
O6 C10 H55 108.002 no . . .
H53 C10 H54 109.455 no . . .
H53 C10 H55 109.439 no . . .
H54 C10 H55 109.442 no . . .
O8 C12 H56 110.282 no . . .
O8 C12 H57 109.607 no . . .
O8 C12 H58 108.606 no . . .
H56 C12 H57 109.449 no . . .
H56 C12 H58 109.435 no . . .
H57 C12 H58 109.442 no . . .
N1 C13 H9 117.416 no . . .
C14 C13 H9 118.642 no . . .
C13 C14 H10 120.695 no . . .
C15 C14 H10 120.905 no . . .
C14 C15 H11 119.910 no . . .
C16 C15 H11 119.952 no . . .
C16 C17 H12 119.383 no . . .
C18 C17 H12 119.658 no . . .
C17 C18 H13 119.261 no . . .
C19 C18 H13 119.345 no . . .
C19 C20 H14 120.050 no . . .
C21 C20 H14 120.219 no . . .
C20 C21 H15 120.401 no . . .
C22 C21 H15 120.162 no . . .
N2 C22 H16 118.071 no . . .
C21 C22 H16 119.156 no . . .
N3 C25 H1 117.748 no . . .
C26 C25 H1 118.685 no . . .
C25 C26 H2 119.943 no . . .
C27 C26 H2 120.771 no . . .
C26 C27 H3 119.656 no . . .
C28 C27 H3 120.286 no . . .
C28 C29 H4 119.317 no . . .
C30 C29 H4 119.494 no . . .
C29 C30 H5 119.449 no . . .
C31 C30 H5 118.869 no . . .
C31 C32 H6 119.618 no . . .
C33 C32 H6 119.901 no . . .
C32 C33 H7 120.935 no . . .
C34 C33 H7 120.400 no . . .
N4 C34 H8 118.228 no . . .
C33 C34 H8 119.069 no . . .
C37 C38 H37 119.475 no . . .
C39 C38 H37 120.387 no . . .
C38 C39 H38 120.464 no . . .
C40 C39 H38 119.553 no . . .
C39 C40 H39 119.793 no . . .
C41 C40 H39 119.486 no . . .
C40 C41 H40 119.816 no . . .
C42 C41 H40 120.225 no . . .
C37 C42 H41 119.744 no . . .
C41 C42 H41 120.306 no . . .
C43 C44 H32 119.173 no . . .
C45 C44 H32 120.330 no . . .
C44 C45 H33 119.520 no . . .
C46 C45 H33 119.536 no . . .
C45 C46 H34 119.817 no . . .
C47 C46 H34 119.910 no . . .
C46 C47 H35 120.305 no . . .
C48 C47 H35 120.780 no . . .
C43 C48 H36 118.752 no . . .
C47 C48 H36 119.021 no . . .
C49 C50 H42 120.195 no . . .
C51 C50 H42 119.879 no . . .
C50 C51 H43 119.768 no . . .
C52 C51 H43 119.391 no . . .
C51 C52 H44 120.580 no . . .
C53 C52 H44 119.821 no . . .
C52 C53 H45 120.113 no . . .
C54 C53 H45 119.650 no . . .
C49 C54 H46 120.205 no . . .
C53 C54 H46 119.903 no . . .
C55 C56 H22 119.663 no . . .
C57 C56 H22 120.657 no . . .
C56 C57 H23 119.613 no . . .
C58 C57 H23 119.721 no . . .
C57 C58 H24 119.588 no . . .
C59 C58 H24 119.936 no . . .
C58 C59 H25 119.838 no . . .
C60 C59 H25 120.315 no . . .
C55 C60 H26 119.449 no . . .
C59 C60 H26 120.729 no . . .
C61 C62 H27 119.532 no . . .
C63 C62 H27 120.263 no . . .
C62 C63 H28 120.025 no . . .
C64 C63 H28 119.792 no . . .
C63 C64 H29 119.686 no . . .
C65 C64 H29 120.265 no . . .
C64 C65 H30 119.529 no . . .
C66 C65 H30 120.540 no . . .
C61 C66 H31 119.271 no . . .
C65 C66 H31 119.668 no . . .
C67 C68 H17 119.074 no . . .
C69 C68 H17 121.284 no . . .
C68 C69 H18 119.519 no . . .
C70 C69 H18 120.002 no . . .
C69 C70 H19 119.643 no . . .
C71 C70 H19 119.426 no . . .
C70 C71 H20 120.316 no . . .
C72 C71 H20 120.107 no . . .
C67 C72 H21 118.354 no . . .
C71 C72 H21 120.944 no . . .
C74 C73 H59 111.764 no . . .
C74 C73 H60 111.545 no . . .
C74 C73 H61 105.087 no . . .
H59 C73 H60 109.446 no . . .
H59 C73 H61 109.443 no . . .
H60 C73 H61 109.448 no . . .
C76 C75 H62 107.043 no . . .
C76 C75 H63 112.975 no . . .
C76 C75 H64 108.417 no . . .
H62 C75 H63 109.452 no . . .
H62 C75 H64 109.434 no . . .
H63 C75 H64 109.447 no . . .
C78 C77 H65 108.599 no . . .
C78 C77 H66 111.171 no . . .
C78 C77 H67 108.721 no . . .
H65 C77 H66 109.443 no . . .
H65 C77 H67 109.437 no . . .
H66 C77 H67 109.443 no . . .
C80 C79 H68 109.789 no . . .
C80 C79 H69 110.916 no . . .
C80 C79 H70 107.785 no . . .
H68 C79 H69 109.443 no . . .
H68 C79 H70 109.435 no . . .
H69 C79 H70 109.444 no . . .

loop_
_geom_bond_atom_site_label_1
_geom_bond_atom_site_label_2
_geom_bond_distance
_geom_bond_publ_flag
_geom_bond_site_symmetry_1
_geom_bond_site_symmetry_2
Pd1 P1 2.2837(19) yes . .
Pd1 N1 2.147(6) yes . .
Pd1 N2 2.091(6) yes . .
Pd1 C1 2.012(6) yes . .
Pd2 P2 2.3074(19) yes . .
Pd2 N3 2.160(6) yes . .
Pd2 N4 2.107(6) yes . .
Pd2 C4 1.981(6) yes . .
P1 C37 1.833(7) yes . .
P1 C43 1.811(8) yes . .
P1 C49 1.826(7) yes . .
P2 C55 1.834(7) yes . .
P2 C61 1.823(8) yes . .
P2 C67 1.820(7) yes . .
F1 F2 1.09(3) yes . .
F1 B1 1.408(16) yes . .
F2 F3 1.37(3) yes . .
F2 B1 1.18(2) yes . .
F3 F4 1.02(4) yes . .
F3 B1 1.387(18) yes . .
F4 F5 1.67(3) yes . .
F4 B1 1.50(3) yes . .
F5 B1 1.39(2) yes . .
F6 B1 1.378(18) yes . .
F7 B1 1.403(15) yes . .
F8 F12 1.47(5) yes . .
F8 F15 0.97(6) yes . .
F8 F17 1.38(9) yes . .
F8 B3 1.55(5) yes . .
F9 F10 0.96(3) yes . .
F9 F12 1.30(5) yes . .
F9 F17 1.42(7) yes . .
F9 B3 1.43(4) yes . .
F10 F11 1.43(4) yes . .
F10 F17 1.60(7) yes . .
F10 B3 1.24(4) yes . .
F11 B3 1.35(4) yes . .
F12 F15 1.49(5) yes . .
F12 F19 1.37(6) yes . .
F12 B3 1.47(5) yes . .
F13 F17 1.12(8) yes . .
F13 B3 1.40(4) yes . .
F14 F17 1.65(7) yes . .
F14 F18 1.32(6) yes . .
F14 B3 1.40(4) yes . .
F15 F18 1.06(6) yes . .
F15 F19 1.27(5) yes . .
F15 B3 1.43(5) yes . .
F16 F19 1.24(5) yes . .
F16 B3 1.42(4) yes . .
F17 B3 1.31(7) yes . .
F18 F19 1.44(5) yes . .
F18 B3 1.30(5) yes . .
F19 B3 1.43(5) yes . .
O1 C5 1.191(9) yes . .
O2 C5 1.357(8) yes . .
O2 C6 1.441(11) yes . .
O3 C7 1.205(10) yes . .
O4 C7 1.340(10) yes . .
O4 C8 1.450(9) yes . .
O5 C9 1.193(11) yes . .
O6 C9 1.333(11) yes . .
O6 C10 1.467(10) yes . .
O7 C11 1.197(9) yes . .
O8 C11 1.342(9) yes . .
O8 C12 1.459(11) yes . .
N1 C13 1.332(9) yes . .
N1 C24 1.350(10) yes . .
N2 C22 1.333(9) yes . .
N2 C23 1.373(9) yes . .
N3 C25 1.335(9) yes . .
N3 C36 1.365(10) yes . .
N4 C34 1.326(9) yes . .
N4 C35 1.371(9) yes . .
N5 C74 1.12(4) yes . .
N6 C76 1.09(2) yes . .
N7 C78 1.10(3) yes . .
N8 C80 1.11(3) yes . .
C1 C2 1.358(9) yes . .
C1 C5 1.495(11) yes . .
C2 C3 1.480(10) yes . .
C2 C7 1.513(9) yes . .
C3 C4 1.362(9) yes . .
C3 C9 1.522(9) yes . .
C4 C11 1.500(10) yes . .
C13 C14 1.386(11) yes . .
C14 C15 1.366(13) yes . .
C15 C16 1.380(11) yes . .
C16 C17 1.436(13) yes . .
C16 C24 1.410(10) yes . .
C17 C18 1.346(13) yes . .
C18 C19 1.411(12) yes . .
C19 C20 1.408(11) yes . .
C19 C23 1.406(11) yes . .
C20 C21 1.355(13) yes . .
C21 C22 1.399(12) yes . .
C23 C24 1.413(10) yes . .
C25 C26 1.385(11) yes . .
C26 C27 1.346(14) yes . .
C27 C28 1.377(12) yes . .
C28 C29 1.440(13) yes . .
C28 C36 1.404(10) yes . .
C29 C30 1.338(13) yes . .
C30 C31 1.430(12) yes . .
C31 C32 1.392(12) yes . .
C31 C35 1.415(11) yes . .
C32 C33 1.376(14) yes . .
C33 C34 1.403(11) yes . .
C35 C36 1.418(10) yes . .
C37 C38 1.386(11) yes . .
C37 C42 1.389(10) yes . .
C38 C39 1.384(11) yes . .
C39 C40 1.370(12) yes . .
C40 C41 1.364(14) yes . .
C41 C42 1.390(11) yes . .
C43 C44 1.388(11) yes . .
C43 C48 1.377(11) yes . .
C44 C45 1.372(12) yes . .
C45 C46 1.357(13) yes . .
C46 C47 1.361(13) yes . .
C47 C48 1.383(12) yes . .
C49 C50 1.387(11) yes . .
C49 C54 1.381(10) yes . .
C50 C51 1.378(11) yes . .
C51 C52 1.365(12) yes . .
C52 C53 1.382(12) yes . .
C53 C54 1.386(10) yes . .
C55 C56 1.380(10) yes . .
C55 C60 1.394(11) yes . .
C56 C57 1.390(11) yes . .
C57 C58 1.362(13) yes . .
C58 C59 1.370(13) yes . .
C59 C60 1.393(11) yes . .
C61 C62 1.384(11) yes . .
C61 C66 1.381(11) yes . .
C62 C63 1.396(13) yes . .
C63 C64 1.366(14) yes . .
C64 C65 1.374(14) yes . .
C65 C66 1.381(13) yes . .
C67 C68 1.401(11) yes . .
C67 C72 1.407(11) yes . .
C68 C69 1.379(12) yes . .
C69 C70 1.367(15) yes . .
C70 C71 1.382(13) yes . .
C71 C72 1.365(11) yes . .
C73 C74 1.40(4) yes . .
C75 C76 1.43(3) yes . .
C77 C78 1.39(3) yes . .
C79 C80 1.41(3) yes . .
C6 H47 0.960 no . .
C6 H48 0.960 no . .
C6 H49 0.960 no . .
C8 H50 0.960 no . .
C8 H51 0.960 no . .
C8 H52 0.960 no . .
C10 H53 0.960 no . .
C10 H54 0.960 no . .
C10 H55 0.960 no . .
C12 H56 0.960 no . .
C12 H57 0.960 no . .
C12 H58 0.960 no . .
C13 H9 0.930 no . .
C14 H10 0.930 no . .
C15 H11 0.930 no . .
C17 H12 0.930 no . .
C18 H13 0.930 no . .
C20 H14 0.930 no . .
C21 H15 0.930 no . .
C22 H16 0.930 no . .
C25 H1 0.930 no . .
C26 H2 0.930 no . .
C27 H3 0.930 no . .
C29 H4 0.930 no . .
C30 H5 0.930 no . .
C32 H6 0.930 no . .
C33 H7 0.930 no . .
C34 H8 0.930 no . .
C38 H37 0.930 no . .
C39 H38 0.930 no . .
C40 H39 0.930 no . .
C41 H40 0.930 no . .
C42 H41 0.930 no . .
C44 H32 0.930 no . .
C45 H33 0.930 no . .
C46 H34 0.930 no . .
C47 H35 0.930 no . .
C48 H36 0.930 no . .
C50 H42 0.930 no . .
C51 H43 0.930 no . .
C52 H44 0.930 no . .
C53 H45 0.930 no . .
C54 H46 0.930 no . .
C56 H22 0.930 no . .
C57 H23 0.930 no . .
C58 H24 0.930 no . .
C59 H25 0.930 no . .
C60 H26 0.930 no . .
C62 H27 0.930 no . .
C63 H28 0.930 no . .
C64 H29 0.930 no . .
C65 H30 0.930 no . .
C66 H31 0.930 no . .
C68 H17 0.930 no . .
C69 H18 0.930 no . .
C70 H19 0.930 no . .
C71 H20 0.930 no . .
C72 H21 0.930 no . .
C73 H59 0.960 no . .
C73 H60 0.960 no . .
C73 H61 0.960 no . .
C75 H62 0.960 no . .
C75 H63 0.960 no . .
C75 H64 0.960 no . .
C77 H65 0.960 no . .
C77 H66 0.960 no . .
C77 H67 0.960 no . .
C79 H68 0.960 no . .
C79 H69 0.960 no . .
C79 H70 0.960 no . .

loop_
_geom_contact_atom_site_label_1
_geom_contact_atom_site_label_2
_geom_contact_distance
_geom_contact_publ_flag
_geom_contact_site_symmetry_1
_geom_contact_site_symmetry_2
Pd1 O2 2.886(5) no . .
Pd1 O5 3.008(6) no . .
Pd1 O6 3.477(6) no . .
Pd1 C3 3.501(6) no . .
Pd1 C9 3.012(8) no . .
Pd1 C38 3.543(8) no . .
Pd2 O3 3.112(6) no . .
Pd2 O4 3.309(6) no . .
Pd2 O8 3.003(5) no . .
Pd2 C2 3.576(6) no . .
Pd2 C7 3.037(7) no . .
Pd2 C66 3.418(9) no . .
P1 O2 3.501(6) no . .
P1 O5 3.555(6) no . .
P1 C5 3.536(7) no . .
P2 O3 3.358(6) no . .
P2 C11 3.518(8) no . .
O1 O3 2.954(8) no . .
O1 O4 2.805(8) no . .
O1 C2 2.885(9) no . .
O1 C6 2.614(11) no . .
O1 C7 2.548(9) no . .
O1 C8 3.330(10) no . .
O1 C49 3.593(9) no . .
O1 C54 3.380(10) no . .
O2 C2 3.562(8) no . .
O2 C38 3.435(9) no . .
O2 C49 3.450(9) no . .
O3 C1 3.301(8) no . .
O3 C3 3.195(8) no . .
O3 C4 3.384(9) no . .
O3 C5 3.444(8) no . .
O3 C8 2.658(11) no . .
O3 C55 3.349(9) no . .
O3 C72 3.310(9) no . .
O4 N4 3.101(8) no . .
O4 C1 3.070(8) no . .
O4 C3 3.267(8) no . .
O4 C4 3.565(8) no . .
O4 C5 3.086(8) no . .
O4 C34 3.509(10) no . .
O4 C35 3.438(9) no . .
O5 O7 3.108(8) no . .
O5 C1 3.375(9) no . .
O5 C2 3.187(8) no . .
O5 C4 3.300(8) no . .
O5 C10 2.664(13) no . .
O5 C11 3.446(9) no . .
O5 C43 3.289(9) no . .
O5 C44 2.944(9) no . .
O5 C56 3.441(9) no . .
O6 O7 2.988(8) no . .
O6 O8 3.524(7) no . .
O6 N2 3.076(8) no . .
O6 C2 3.401(9) no . .
O6 C4 2.923(8) no . .
O6 C11 2.828(8) no . .
O6 C22 3.447(10) no . .
O6 C23 3.345(9) no . .
O7 C3 3.017(9) no . .
O7 C9 2.745(9) no . .
O7 C10 3.453(11) no . .
O7 C12 2.629(11) no . .
O7 C56 3.330(10) no . .
O8 N4 3.283(8) no . .
O8 C3 3.445(9) no . .
O8 C34 3.221(10) no . .
O8 C66 3.437(9) no . .
N1 C15 2.781(10) no . .
N2 C2 3.544(8) no . .
N2 C9 3.392(10) no . .
N2 C20 2.787(11) no . .
N3 C27 2.782(10) no . .
N3 C67 3.473(9) no . .
N3 C72 3.502(10) no . .
N4 C32 2.781(11) no . .
C1 C9 3.027(11) no . .
C1 C22 3.129(10) no . .
C1 C49 3.215(10) no . .
C1 C54 3.135(10) no . .
C2 C22 3.450(10) no . .
C2 C54 3.468(10) no . .
C3 C56 3.397(10) no . .
C4 C7 2.954(10) no . .
C4 C34 3.159(10) no . .
C4 C55 3.476(10) no . .
C4 C56 3.308(10) no . .
C5 C7 2.759(10) no . .
C5 C49 3.165(10) no . .
C5 C54 3.243(11) no . .
C8 C35 3.412(12) no . .
C8 C36 3.506(11) no . .
C9 C11 2.698(10) no . .
C10 C23 3.494(13) no . .
C11 C61 3.534(10) no . .
C11 C66 3.588(10) no . .
C13 C16 2.718(12) no . .
C13 C23 3.583(11) no . .
C13 C37 3.420(11) no . .
C13 C44 3.497(11) no . .
C14 C24 2.724(10) no . .
C16 C19 2.820(11) no . .
C17 C23 2.787(11) no . .
C18 C24 2.814(12) no . .
C19 C22 2.743(11) no . .
C21 C23 2.740(11) no . .
C21 C33 3.461(11) no . .
C22 C24 3.594(10) no . .
C25 C28 2.714(11) no . .
C25 C35 3.578(10) no . .
C25 C67 3.120(10) no . .
C25 C68 3.450(11) no . .
C25 C71 3.419(12) no . .
C25 C72 3.122(11) no . .
C26 C36 2.711(11) no . .
C28 C31 2.835(11) no . .
C29 C35 2.806(11) no . .
C30 C36 2.801(12) no . .
C31 C34 2.756(11) no . .
C33 C35 2.742(11) no . .
C37 C40 2.765(10) no . .
C37 C48 3.595(10) no . .
C37 C50 3.072(10) no . .
C38 C41 2.759(11) no . .
C38 C49 3.540(10) no . .
C38 C50 3.445(10) no . .
C39 C42 2.759(13) no . .
C42 C43 3.088(10) no . .
C42 C48 3.484(11) no . .
C43 C46 2.775(12) no . .
C43 C54 3.339(10) no . .
C44 C47 2.749(11) no . .
C45 C48 2.714(12) no . .
C48 C49 3.065(11) no . .
C48 C54 3.396(10) no . .
C49 C52 2.770(11) no . .
C50 C53 2.754(11) no . .
C51 C54 2.755(12) no . .
C53 C59 3.535(13) no . .
C55 C58 2.768(11) no . .
C55 C62 3.127(11) no . .
C55 C72 3.523(10) no . .
C56 C59 2.766(12) no . .
C56 C61 3.390(10) no . .
C56 C62 3.404(11) no . .
C57 C60 2.754(11) no . .
C60 C67 3.007(10) no . .
C60 C72 3.352(11) no . .
C61 C64 2.779(12) no . .
C61 C68 3.089(11) no . .
C62 C65 2.756(13) no . .
C63 C66 2.747(13) no . .
C67 C70 2.765(11) no . .
C68 C71 2.776(13) no . .
C69 C72 2.758(12) no . .
F1 C40 3.278(14) no . 4_555
F1 C64 3.537(14) no . 4_554
F1 C75 2.98(2) no . .
F2 C40 3.348(17) no . 4_555
F2 C58 3.584(19) no . 2_555
F2 C59 3.157(18) no . 2_555
F3 C26 3.485(15) no . 4_454
F3 C59 3.561(17) no . 2_555
F4 C26 3.21(3) no . 4_454
F4 C73 3.12(4) no . 4_454
F5 C21 3.341(17) no . .
F5 C32 3.358(16) no . .
F5 C33 3.301(17) no . .
F5 C73 3.16(3) no . 4_454
F6 C32 3.103(15) no . .
F6 C33 3.343(16) no . .
F6 C40 3.322(15) no . 4_555
F6 C79 3.51(3) no . .
F7 N8 3.565(16) no . .
F7 C21 3.569(12) no . .
F7 C26 3.109(10) no . 4_454
F7 C27 3.194(10) no . 4_454
F7 C64 3.537(12) no . 4_554
F7 C65 3.347(12) no . 4_554
F7 C79 3.164(18) no . .
F7 C80 3.189(19) no . .
F8 C14 3.47(4) no . 4_655
F8 C33 3.41(4) no . 1_655
F8 C73 3.11(5) no . 4_554
F8 C74 3.36(5) no . 4_554
F9 C39 3.59(3) no . 4_555
F9 C75 3.34(3) no . .
F9 C76 3.53(3) no . .
F9 C79 3.49(3) no . .
F10 C30 3.47(3) no . .
F10 C39 3.36(3) no . 4_555
F10 C79 3.18(3) no . .
F11 C12 3.58(3) no . 1_655
F11 C30 3.16(3) no . .
F11 C79 3.06(3) no . .
F12 C20 3.36(5) no . 1_655
F13 C6 3.55(3) no . 4_555
F13 C15 3.45(2) no . 4_655
F13 C29 3.59(3) no . .
F13 C30 3.42(3) no . .
F14 C12 3.33(3) no . 1_655
F14 C14 3.59(3) no . 4_655
F14 C15 3.17(3) no . 4_655
F14 C29 3.47(3) no . .
F14 C30 3.50(3) no . .
F15 C33 2.99(4) no . 1_655
F15 C34 3.20(4) no . 1_655
F16 O6 3.59(3) no . 1_655
F16 O8 3.59(3) no . 1_655
F16 C10 3.47(3) no . 1_655
F16 C12 3.28(3) no . 1_655
F16 C79 3.29(3) no . .
F17 C39 3.56(7) no . 4_555
F17 C74 3.54(7) no . 4_554
F18 O8 3.23(4) no . 1_655
F18 C12 3.26(4) no . 1_655
F18 C15 3.27(4) no . 4_655
F18 C33 3.38(5) no . 1_655
F18 C34 3.21(4) no . 1_655
F19 O6 3.37(4) no . 1_655
F19 C10 3.58(4) no . 1_655
F19 C20 3.53(4) no . 1_655
O3 C77 3.502(14) no . 2_645
O6 F16 3.59(3) no . 1_455
O6 F19 3.37(4) no . 1_455
O7 C77 3.482(13) no . 2_545
O8 F16 3.59(3) no . 1_455
O8 F18 3.23(4) no . 1_455
N3 C18 3.411(12) no . 4_555
N6 C18 3.463(15) no . 1_655
N6 C20 3.589(15) no . 1_655
N6 C25 3.528(15) no . 4_554
N6 C68 3.546(14) no . 4_554
N8 F7 3.565(16) no . .
N8 C6 3.548(18) no . .
N8 C17 3.473(18) no . 1_655
C6 F13 3.55(3) no . 4_454
C6 N8 3.548(18) no . .
C10 F16 3.47(3) no . 1_455
C10 F19 3.58(4) no . 1_455
C12 F11 3.58(3) no . 1_455
C12 F14 3.33(3) no . 1_455
C12 F16 3.28(3) no . 1_455
C12 F18 3.26(4) no . 1_455
C14 F8 3.47(4) no . 4_354
C14 F14 3.59(3) no . 4_354
C14 C32 3.549(13) no . 4_454
C14 C33 3.570(12) no . 4_454
C15 F13 3.45(2) no . 4_354
C15 F14 3.17(3) no . 4_354
C15 F18 3.27(4) no . 4_354
C15 C33 3.543(12) no . 4_454
C16 C35 3.573(11) no . 4_454
C17 N8 3.473(18) no . 1_455
C18 N3 3.411(12) no . 4_454
C18 N6 3.463(15) no . 1_455
C18 C25 3.539(13) no . 4_454
C19 C28 3.581(12) no . 4_454
C20 F12 3.36(5) no . 1_455
C20 F19 3.53(4) no . 1_455
C20 N6 3.589(15) no . 1_455
C20 C26 3.261(13) no . 4_454
C20 C27 3.362(13) no . 4_454
C21 F5 3.341(17) no . .
C21 F7 3.569(12) no . .
C21 C27 3.427(12) no . 4_454
C23 C28 3.587(11) no . 4_454
C25 N6 3.528(15) no . 4_455
C25 C18 3.539(13) no . 4_555
C26 F3 3.485(15) no . 4_555
C26 F4 3.21(3) no . 4_555
C26 F7 3.109(10) no . 4_555
C26 C20 3.261(13) no . 4_555
C27 F7 3.194(10) no . 4_555
C27 C20 3.362(13) no . 4_555
C27 C21 3.427(12) no . 4_555
C28 C19 3.581(12) no . 4_555
C28 C23 3.587(11) no . 4_555
C29 F13 3.59(3) no . .
C29 F14 3.47(3) no . .
C30 F10 3.47(3) no . .
C30 F11 3.16(3) no . .
C30 F13 3.42(3) no . .
C30 F14 3.50(3) no . .
C32 F5 3.358(16) no . .
C32 F6 3.103(15) no . .
C32 C14 3.549(13) no . 4_555
C33 F5 3.301(17) no . .
C33 F6 3.343(16) no . .
C33 F8 3.41(4) no . 1_455
C33 F15 2.99(4) no . 1_455
C33 F18 3.38(5) no . 1_455
C33 C14 3.570(12) no . 4_555
C33 C15 3.543(12) no . 4_555
C34 F15 3.20(4) no . 1_455
C34 F18 3.21(4) no . 1_455
C35 C16 3.573(11) no . 4_555
C39 F9 3.59(3) no . 4_454
C39 F10 3.36(3) no . 4_454
C39 F17 3.56(7) no . 4_454
C40 F1 3.278(14) no . 4_454
C40 F2 3.348(17) no . 4_454
C40 F6 3.322(15) no . 4_454
C58 F2 3.584(19) no . 2_545
C59 F2 3.157(18) no . 2_545
C59 F3 3.561(17) no . 2_545
C64 F1 3.537(14) no . 4_455
C64 F7 3.537(12) no . 4_455
C65 F7 3.347(12) no . 4_455
C68 N6 3.546(14) no . 4_455
C69 C70 3.579(13) no . 3_656
C69 C71 3.581(12) no . 3_656
C70 C69 3.579(13) no . 3_656
C70 C70 3.544(13) no . 3_656
C71 C69 3.581(12) no . 3_656
C73 F4 3.12(4) no . 4_555
C73 F5 3.16(3) no . 4_555
C73 F8 3.11(5) no . 4_455
C74 F8 3.36(5) no . 4_455
C74 F17 3.54(7) no . 4_455
C75 F1 2.98(2) no . .
C75 F9 3.34(3) no . .
C76 F9 3.53(3) no . .
C77 O3 3.502(14) no . 2_655
C77 O7 3.482(13) no . 2_555
C79 F6 3.51(3) no . .
C79 F7 3.164(18) no . .
C79 F9 3.49(3) no . .
C79 F10 3.18(3) no . .
C79 F11 3.06(3) no . .
C79 F16 3.29(3) no . .
C80 F7 3.189(19) no . .
Pd1 H9 3.2797 no . .
Pd1 H16 3.1901 no . .
Pd1 H32 3.2599 no . .
Pd1 H37 3.1399 no . .
Pd1 H55 3.5772 no . .
Pd2 H1 3.3110 no . .
Pd2 H8 3.1945 no . .
Pd2 H21 3.4806 no . .
Pd2 H31 2.8420 no . .
Pd2 H52 3.2836 no . .
P1 H9 3.1399 no . .
P1 H32 2.8741 no . .
P1 H36 2.8698 no . .
P1 H37 2.8312 no . .
P1 H41 2.9272 no . .
P1 H42 2.9213 no . .
P1 H46 2.8311 no . .
P2 H1 3.2852 no . .
P2 H17 2.9173 no . .
P2 H21 2.8390 no . .
P2 H22 2.8794 no . .
P2 H26 2.8701 no . .
P2 H27 2.9172 no . .
P2 H31 2.8263 no . .
O1 H46 3.5934 no . .
O1 H47 2.5364 no . .
O1 H48 3.5621 no . .
O1 H49 2.5799 no . .
O1 H50 2.8567 no . .
O2 H16 3.3304 no . .
O2 H37 2.5662 no . .
O3 H21 2.4397 no . .
O3 H45 3.2301 no . .
O3 H46 3.2713 no . .
O3 H50 2.6533 no . .
O3 H52 2.5678 no . .
O4 H16 3.1250 no . .
O5 H22 2.9158 no . .
O5 H23 3.2543 no . .
O5 H32 2.6074 no . .
O5 H46 3.5040 no . .
O5 H53 2.6613 no . .
O5 H55 2.5691 no . .
O6 H8 3.1877 no . .
O7 H22 2.4078 no . .
O7 H53 2.9448 no . .
O7 H56 3.5722 no . .
O7 H57 2.6283 no . .
O7 H58 2.5471 no . .
O8 H8 2.6734 no . .
O8 H31 3.0603 no . .
N1 H10 3.2264 no . .
N1 H32 2.9930 no . .
N1 H55 3.1069 no . .
N2 H15 3.2249 no . .
N2 H55 3.4914 no . .
N3 H2 3.2201 no . .
N3 H21 3.4982 no . .
N3 H31 3.3627 no . .
N3 H52 2.9847 no . .
N4 H7 3.2227 no . .
N4 H52 3.3824 no . .
N5 H59 3.0014 no . .
N5 H60 3.0068 no . .
N5 H61 2.9538 no . .
N6 H62 2.9570 no . .
N6 H63 3.0290 no . .
N6 H64 2.9587 no . .
N7 H65 2.9444 no . .
N7 H66 2.9794 no . .
N7 H67 2.9105 no . .
N8 H68 2.9553 no . .
N8 H69 3.0205 no . .
N8 H70 2.9487 no . .
C1 H16 2.6403 no . .
C1 H46 2.8463 no . .
C2 H16 2.8971 no . .
C2 H46 2.9119 no . .
C3 H8 3.0606 no . .
C3 H16 3.4875 no . .
C3 H22 2.9145 no . .
C3 H46 3.5233 no . .
C4 H8 2.6800 no . .
C4 H22 2.7203 no . .
C5 H16 3.0999 no . .
C5 H46 3.3511 no . .
C5 H47 2.5609 no . .
C5 H48 3.1815 no . .
C5 H49 2.5895 no . .
C6 H37 3.0223 no . .
C7 H16 3.5729 no . .
C7 H21 3.4990 no . .
C7 H46 3.4514 no . .
C7 H50 2.5606 no . .
C7 H51 3.1530 no . .
C7 H52 2.5654 no . .
C9 H22 3.0814 no . .
C9 H53 2.5702 no . .
C9 H54 3.1615 no . .
C9 H55 2.5607 no . .
C11 H8 3.0298 no . .
C11 H22 2.7861 no . .
C11 H31 3.4377 no . .
C11 H53 3.4845 no . .
C11 H56 3.1791 no . .
C11 H57 2.6167 no . .
C11 H58 2.5838 no . .
C12 H31 3.5677 no . .
C13 H11 3.2088 no . .
C13 H32 2.8030 no . .
C15 H9 3.1985 no . .
C15 H12 2.6686 no . .
C16 H10 3.2247 no . .
C16 H13 3.2585 no . .
C16 H55 3.4045 no . .
C17 H11 2.6586 no . .
C18 H14 2.6787 no . .
C19 H12 3.2410 no . .
C19 H15 3.2339 no . .
C19 H54 3.5462 no . .
C20 H7 3.5625 no . .
C20 H13 2.6680 no . .
C20 H16 3.2102 no . .
C21 H7 2.9527 no . .
C21 H8 3.5789 no . .
C22 H14 3.2218 no . .
C23 H13 3.2611 no . .
C23 H14 3.2562 no . .
C23 H16 3.1587 no . .
C23 H54 3.4723 no . .
C23 H55 3.1088 no . .
C24 H9 3.1242 no . .
C24 H11 3.2366 no . .
C24 H12 3.2890 no . .
C24 H55 2.8918 no . .
C25 H3 3.1984 no . .
C25 H21 3.4344 no . .
C27 H1 3.1871 no . .
C27 H4 2.6812 no . .
C28 H2 3.2043 no . .
C28 H5 3.2596 no . .
C28 H52 3.4619 no . .
C29 H3 2.6756 no . .
C30 H6 2.6832 no . .
C31 H4 3.2542 no . .
C31 H7 3.2456 no . .
C31 H51 3.4626 no . .
C32 H5 2.6860 no . .
C32 H8 3.2254 no . .
C33 H15 2.8839 no . .
C34 H6 3.2333 no . .
C34 H15 3.5247 no . .
C35 H5 3.2750 no . .
C35 H6 3.2435 no . .
C35 H8 3.1562 no . .
C35 H51 3.2394 no . .
C35 H52 3.0786 no . .
C36 H1 3.1340 no . .
C36 H3 3.2309 no . .
C36 H4 3.2785 no . .
C36 H51 3.4682 no . .
C36 H52 2.8367 no . .
C37 H9 2.6949 no . .
C37 H38 3.2419 no . .
C37 H40 3.2452 no . .
C37 H42 2.5911 no . .
C38 H9 3.3041 no . .
C38 H39 3.2245 no . .
C38 H41 3.2327 no . .
C38 H42 2.8129 no . .
C38 H48 3.5696 no . .
C39 H40 3.2130 no . .
C39 H42 3.5760 no . .
C40 H37 3.2259 no . .
C40 H41 3.2233 no . .
C41 H9 3.5367 no . .
C41 H38 3.2107 no . .
C42 H9 2.8568 no . .
C42 H36 3.5762 no . .
C42 H37 3.2318 no . .
C42 H39 3.2227 no . .
C42 H42 3.2299 no . .
C43 H9 3.3600 no . .
C43 H23 3.4852 no . .
C43 H33 3.2323 no . .
C43 H35 3.2526 no . .
C43 H41 2.6198 no . .
C43 H46 3.1724 no . .
C44 H9 3.0297 no . .
C44 H34 3.2113 no . .
C44 H36 3.2010 no . .
C44 H41 3.2084 no . .
C45 H35 3.1971 no . .
C46 H23 3.5214 no . .
C46 H32 3.2123 no . .
C46 H36 3.1982 no . .
C47 H23 3.3504 no . .
C47 H24 3.4676 no . .
C47 H33 3.1931 no . .
C47 H41 3.5383 no . .
C48 H23 3.3388 no . .
C48 H24 3.5144 no . .
C48 H32 3.2020 no . .
C48 H34 3.2067 no . .
C48 H41 2.8102 no . .
C48 H46 3.3861 no . .
C49 H36 2.5944 no . .
C49 H37 3.4519 no . .
C49 H43 3.2326 no . .
C49 H45 3.2308 no . .
C50 H36 3.1148 no . .
C50 H37 3.4458 no . .
C50 H44 3.2267 no . .
C50 H46 3.2330 no . .
C50 H47 3.4550 no . .
C51 H45 3.2138 no . .
C52 H42 3.2206 no . .
C52 H46 3.2369 no . .
C53 H43 3.2120 no . .
C54 H36 2.9298 no . .
C54 H42 3.2321 no . .
C54 H44 3.2371 no . .
C55 H21 3.3720 no . .
C55 H23 3.2316 no . .
C55 H25 3.2528 no . .
C55 H27 2.6780 no . .
C55 H46 3.5707 no . .
C56 H24 3.2280 no . .
C56 H26 3.2319 no . .
C56 H27 2.9289 no . .
C56 H46 3.2103 no . .
C57 H25 3.2082 no . .
C57 H46 2.9755 no . .
C58 H22 3.2306 no . .
C58 H26 3.2333 no . .
C58 H45 3.4055 no . .
C58 H46 3.1662 no . .
C59 H23 3.2085 no . .
C59 H45 2.9251 no . .
C59 H46 3.5364 no . .
C60 H21 3.2630 no . .
C60 H22 3.2353 no . .
C60 H24 3.2320 no . .
C60 H27 3.2512 no . .
C60 H45 3.1283 no . .
C61 H17 2.6097 no . .
C61 H22 3.2290 no . .
C61 H28 3.2474 no . .
C61 H30 3.2433 no . .
C62 H17 2.9443 no . .
C62 H22 3.3691 no . .
C62 H29 3.2330 no . .
C62 H31 3.2162 no . .
C63 H30 3.2094 no . .
C64 H27 3.2322 no . .
C64 H31 3.2219 no . .
C65 H28 3.2124 no . .
C65 H58 3.2267 no . .
C66 H17 3.1338 no . .
C66 H27 3.2175 no . .
C66 H29 3.2262 no . .
C66 H58 3.2346 no . .
C67 H1 2.4355 no . .
C67 H18 3.2415 no . .
C67 H20 3.2486 no . .
C67 H26 2.4967 no . .
C68 H1 2.5570 no . .
C68 H19 3.2197 no . .
C68 H21 3.2471 no . .
C68 H26 3.3010 no . .
C69 H1 2.9060 no . .
C69 H20 3.2284 no . .
C70 H1 3.1181 no . .
C70 H2 3.4666 no . .
C70 H17 3.2279 no . .
C70 H21 3.2209 no . .
C71 H1 3.0559 no . .
C71 H18 3.2293 no . .
C71 H26 3.5468 no . .
C72 H1 2.7249 no . .
C72 H17 3.2523 no . .
C72 H19 3.2093 no . .
C72 H26 2.6632 no . .
H1 H2 2.2952 no . .
H1 H17 3.0214 no . .
H1 H18 3.4878 no . .
H1 H21 3.2392 no . .
H1 H31 3.2867 no . .
H2 H3 2.2825 no . .
H3 H4 2.5399 no . .
H4 H5 2.2538 no . .
H5 H6 2.5431 no . .
H6 H7 2.3185 no . .
H7 H8 2.3257 no . .
H7 H14 3.4699 no . .
H7 H15 2.3883 no . .
H8 H15 3.5080 no . .
H8 H16 3.5555 no . .
H9 H10 2.3064 no . .
H9 H32 2.5428 no . .
H9 H41 3.0576 no . .
H10 H11 2.3079 no . .
H11 H12 2.5161 no . .
H12 H13 2.2611 no . .
H13 H14 2.5307 no . .
H14 H15 2.2954 no . .
H15 H16 2.3202 no . .
H17 H18 2.3207 no . .
H17 H27 3.1867 no . .
H17 H31 3.4930 no . .
H18 H19 2.2918 no . .
H19 H20 2.3090 no . .
H20 H21 2.3095 no . .
H21 H26 2.7114 no . .
H21 H52 3.0646 no . .
H22 H23 2.3238 no . .
H22 H27 3.1101 no . .
H23 H24 2.2827 no . .
H23 H46 3.2507 no . .
H24 H25 2.2967 no . .
H24 H35 3.3142 no . .
H24 H36 3.3640 no . .
H24 H46 3.5393 no . .
H25 H26 2.3382 no . .
H25 H45 3.0019 no . .
H26 H45 3.3332 no . .
H27 H28 2.3305 no . .
H28 H29 2.2890 no . .
H29 H30 2.3013 no . .
H30 H31 2.3137 no . .
H30 H58 3.2786 no . .
H31 H58 3.2602 no . .
H32 H33 2.3000 no . .
H32 H55 3.1412 no . .
H33 H34 2.2786 no . .
H34 H35 2.2936 no . .
H35 H36 2.3106 no . .
H36 H41 3.0192 no . .
H36 H42 3.4368 no . .
H36 H46 3.1430 no . .
H37 H38 2.3260 no . .
H37 H42 2.9634 no . .
H37 H47 3.2375 no . .
H37 H48 2.7405 no . .
H38 H39 2.2914 no . .
H39 H40 2.2851 no . .
H40 H41 2.3285 no . .
H41 H42 3.5886 no . .
H42 H43 2.3037 no . .
H42 H47 3.4983 no . .
H43 H44 2.2947 no . .
H44 H45 2.3114 no . .
H45 H46 2.3101 no . .
H53 H57 3.5673 no . .
F1 H24 3.4215 no . 2_555
F1 H25 3.1708 no . 2_555
F1 H29 2.9623 no . 4_554
F1 H30 3.1086 no . 4_554
F1 H39 2.3933 no . 4_555
F1 H62 3.5969 no . .
F1 H63 3.1225 no . .
F1 H64 2.1117 no . .
F1 H68 2.7860 no . .
F2 H24 3.2418 no . 2_555
F2 H25 2.3858 no . 2_555
F2 H29 2.8178 no . 4_554
F2 H39 2.5114 no . 4_555
F2 H61 3.2209 no . 4_454
F2 H64 3.0082 no . .
F3 H2 2.5601 no . 4_454
F3 H19 3.3670 no . 4_454
F3 H25 2.6696 no . 2_555
F3 H29 2.7296 no . 4_554
F3 H59 3.4753 no . 4_454
F3 H61 3.0858 no . 4_454
F4 H2 2.3745 no . 4_454
F4 H14 3.0186 no . .
F4 H15 3.2022 no . .
F4 H25 3.5685 no . 2_555
F4 H29 3.5843 no . 4_554
F4 H59 3.0611 no . 4_454
F4 H60 3.0372 no . 4_454
F4 H61 2.7464 no . 4_454
F5 H2 3.5848 no . 4_454
F5 H6 2.8021 no . .
F5 H7 2.7281 no . .
F5 H14 3.3594 no . .
F5 H15 2.5219 no . .
F5 H39 3.3615 no . 4_555
F5 H59 3.5785 no . 4_454
F5 H60 2.9064 no . 4_454
F5 H61 2.5990 no . 4_454
F5 H68 3.3017 no . .
F6 H6 2.4288 no . .
F6 H7 2.9572 no . .
F6 H15 2.8866 no . .
F6 H39 2.8415 no . 4_555
F6 H60 3.4543 no . 4_454
F6 H61 2.9222 no . 4_454
F6 H68 2.8022 no . .
F6 H69 3.3952 no . .
F7 H2 2.4668 no . 4_454
F7 H3 2.6350 no . 4_454
F7 H15 2.9642 no . .
F7 H29 3.0261 no . 4_554
F7 H30 2.6269 no . 4_554
F7 H68 2.4417 no . .
F7 H69 3.5867 no . .
F8 H7 2.7437 no . 1_655
F8 H10 2.7813 no . 4_655
F8 H11 3.2587 no . 4_655
F8 H60 2.2599 no . 4_554
F9 H38 2.6706 no . 4_555
F9 H60 3.2394 no . 4_554
F9 H62 3.0145 no . .
F9 H64 3.0100 no . .
F9 H68 3.2901 no . .
F9 H70 3.0155 no . .
F10 H5 2.8277 no . .
F10 H38 2.4470 no . 4_555
F10 H64 3.5547 no . .
F10 H68 3.0949 no . .
F10 H69 3.0738 no . .
F10 H70 2.8247 no . .
F11 H5 2.8752 no . .
F11 H51 3.1860 no . .
F11 H54 3.3277 no . 1_655
F11 H56 3.5298 no . 1_655
F11 H57 2.8748 no . 1_655
F11 H68 3.3969 no . .
F11 H69 2.7343 no . .
F11 H70 2.6127 no . .
F12 H7 3.4451 no . 1_655
F12 H14 2.9221 no . 1_655
F12 H60 2.9575 no . 4_554
F12 H70 2.8528 no . .
F13 H4 3.1709 no . .
F13 H5 2.8152 no . .
F13 H10 3.1220 no . 4_655
F13 H11 2.7420 no . 4_655
F13 H37 3.5784 no . 4_555
F13 H38 2.9910 no . 4_555
F13 H48 2.5898 no . 4_555
F13 H56 3.4491 no . 1_655
F14 H4 3.0238 no . .
F14 H5 3.0639 no . .
F14 H10 3.2254 no . 4_655
F14 H11 2.3483 no . 4_655
F14 H48 2.9033 no . 4_555
F14 H56 2.7970 no . 1_655
F14 H57 3.1462 no . 1_655
F15 H7 2.4201 no . 1_655
F15 H8 2.8302 no . 1_655
F15 H10 3.2224 no . 4_655
F15 H11 3.0683 no . 4_655
F15 H14 3.5184 no . 1_655
F15 H60 2.9969 no . 4_554
F16 H5 3.5962 no . .
F16 H51 3.2364 no . .
F16 H54 2.8176 no . 1_655
F16 H56 3.3551 no . 1_655
F16 H57 2.6010 no . 1_655
F16 H69 3.0851 no . .
F16 H70 2.6591 no . .
F17 H5 3.4494 no . .
F17 H10 3.0014 no . 4_655
F17 H11 3.3528 no . 4_655
F17 H38 2.7003 no . 4_555
F17 H48 3.1626 no . 4_555
F17 H60 3.0878 no . 4_554
F18 H7 3.0678 no . 1_655
F18 H8 2.7572 no . 1_655
F18 H10 3.3515 no . 4_655
F18 H11 2.4935 no . 4_655
F18 H56 3.0205 no . 1_655
F18 H57 3.0646 no . 1_655
F19 H7 3.2638 no . 1_655
F19 H8 2.9919 no . 1_655
F19 H14 3.4434 no . 1_655
F19 H54 2.9564 no . 1_655
F19 H57 3.4333 no . 1_655
F19 H70 2.9222 no . .
O1 H53 3.5989 no . 1_655
O1 H65 3.2754 no . 2_645
O1 H67 3.2272 no . 2_645
O2 H4 3.5463 no . 4_454
O3 H65 2.5703 no . 2_645
O5 H66 3.1762 no . 2_545
O5 H67 3.3068 no . 2_545
O7 H50 3.4399 no . 1_455
O7 H66 2.5897 no . 2_545
O8 H12 3.1563 no . 4_555
N3 H13 3.4442 no . 4_555
N5 H9 3.5458 no . 1_656
N5 H10 2.8975 no . 1_656
N5 H34 2.8149 no . 3_556
N5 H43 3.4543 no . 3_656
N5 H44 3.2520 no . 3_656
N6 H1 2.9740 no . 4_554
N6 H13 2.6088 no . 1_655
N6 H14 2.7861 no . 1_655
N6 H17 3.2749 no . 4_554
N6 H31 3.4647 no . 4_554
N6 H59 3.3914 no . 4_554
N7 H18 2.8814 no . 4_554
N7 H23 3.4592 no . 2_555
N7 H44 3.1835 no . 2_655
N7 H45 3.3566 no . 2_655
N7 H59 3.3261 no . 4_554
N7 H63 3.3496 no . .
N8 H3 2.8531 no . 4_454
N8 H4 3.0871 no . 4_454
N8 H12 3.1520 no . 1_655
N8 H16 3.2604 no . .
N8 H49 2.9148 no . .
N8 H56 3.4683 no . 4_554
C6 H10 3.5996 no . 1_655
C7 H65 3.3593 no . 2_645
C8 H53 3.0128 no . 1_655
C8 H57 3.3345 no . 1_655
C8 H65 3.1752 no . 2_645
C10 H50 3.2209 no . 1_455
C10 H51 3.4925 no . 1_455
C10 H70 3.4708 no . 1_455
C12 H3 3.4664 no . 1_455
C12 H4 3.4208 no . 1_455
C12 H12 3.3443 no . 4_555
C14 H48 3.2958 no . 1_455
C14 H49 3.4456 no . 1_455
C15 H48 3.2775 no . 1_455
C15 H49 3.2513 no . 1_455
C17 H31 3.3312 no . 4_454
C18 H31 3.3372 no . 4_454
C18 H70 3.4728 no . 1_455
C20 H2 3.3844 no . 4_454
C20 H3 3.5778 no . 4_454
C21 H3 3.2874 no . 4_454
C25 H13 3.3556 no . 4_555
C25 H14 3.5757 no . 4_555
C26 H14 3.2041 no . 4_555
C27 H56 3.4434 no . 1_655
C27 H58 3.2285 no . 1_655
C28 H56 3.4632 no . 1_655
C28 H57 3.4791 no . 1_655
C28 H58 3.5173 no . 1_655
C29 H56 3.1464 no . 1_655
C29 H57 3.3417 no . 1_655
C30 H37 3.4675 no . 4_555
C30 H38 3.5866 no . 4_555
C32 H69 3.3768 no . .
C33 H11 3.5395 no . 4_555
C34 H11 3.4094 no . 4_555
C38 H5 3.0543 no . 4_454
C39 H5 3.0211 no . 4_454
C39 H6 3.3144 no . 4_454
C39 H35 3.2775 no . 3_555
C40 H6 3.5422 no . 4_454
C40 H24 3.2693 no . 3_555
C40 H35 3.1577 no . 3_555
C40 H64 3.5327 no . 4_454
C41 H24 3.4907 no . 3_555
C41 H35 3.3870 no . 3_555
C41 H36 2.9882 no . 3_555
C41 H61 3.2594 no . 1_454
C42 H36 3.1177 no . 3_555
C44 H67 3.4980 no . 2_545
C45 H43 3.3471 no . 1_455
C45 H44 3.4355 no . 1_455
C45 H67 2.9870 no . 2_545
C46 H43 3.2928 no . 1_455
C46 H43 3.5061 no . 3_555
C46 H44 3.1333 no . 1_455
C47 H42 3.0569 no . 3_555
C47 H43 3.5613 no . 3_555
C48 H42 3.4615 no . 3_555
C50 H35 3.5677 no . 3_555
C50 H41 3.3970 no . 3_555
C51 H33 3.0104 no . 1_655
C51 H34 3.1992 no . 1_655
C51 H40 3.4280 no . 3_555
C51 H41 3.2135 no . 3_555
C52 H33 3.0834 no . 1_655
C52 H34 3.0294 no . 1_655
C52 H40 3.0803 no . 3_555
C53 H40 3.2521 no . 3_555
C56 H66 3.3431 no . 2_545
C57 H63 3.4672 no . 2_545
C57 H66 3.4565 no . 2_545
C58 H39 3.5704 no . 3_555
C58 H63 2.9689 no . 2_545
C59 H19 3.5937 no . 3_656
C59 H29 3.4701 no . 3_556
C60 H19 3.2374 no . 3_656
C60 H28 3.5222 no . 3_556
C62 H27 3.5724 no . 3_556
C62 H28 3.3808 no . 3_556
C63 H19 3.2540 no . 1_455
C63 H20 3.0784 no . 1_455
C63 H27 3.2591 no . 3_556
C64 H19 3.2469 no . 1_455
C64 H20 3.3972 no . 1_455
C66 H12 3.5567 no . 4_555
C66 H13 3.4878 no . 4_555
C68 H28 3.5459 no . 3_556
C70 H26 3.3161 no . 3_656
C70 H28 3.3490 no . 1_655
C70 H29 3.3432 no . 1_655
C71 H18 3.5219 no . 3_656
C71 H28 3.3968 no . 1_655
C73 H10 3.5147 no . 1_656
C73 H40 3.5963 no . 1_656
C73 H44 3.5500 no . 3_656
C73 H62 3.1801 no . 4_455
C74 H10 2.9148 no . 1_656
C74 H34 3.2855 no . 3_556
C74 H40 3.5498 no . 1_656
C74 H44 3.1396 no . 3_656
C74 H62 3.4453 no . 4_455
C75 H24 3.2293 no . 2_555
C75 H39 3.3948 no . 4_555
C75 H59 3.2774 no . 4_554
C76 H13 3.3258 no . 1_655
C76 H14 3.5145 no . 1_655
C76 H17 3.5784 no . 4_554
C76 H59 3.0834 no . 4_554
C76 H60 3.5209 no . 4_554
C77 H22 3.5911 no . 2_555
C77 H23 3.2865 no . 2_555
C77 H33 3.5929 no . 2_555
C77 H50 3.0703 no . 2_655
C78 H18 3.5907 no . 4_554
C78 H23 3.1639 no . 2_555
C78 H44 3.3023 no . 2_655
C78 H45 3.2550 no . 2_655
C79 H54 3.1765 no . 1_655
C80 H3 3.3640 no . 4_454
C80 H12 3.4956 no . 1_655
C80 H16 3.3743 no . .
C80 H49 3.5699 no . .
C80 H54 3.3441 no . 1_655
B1 H2 3.0403 no . 4_454
B1 H15 3.3114 no . .
B1 H25 3.4664 no . 2_555
B1 H29 3.1794 no . 4_554
B1 H30 3.5022 no . 4_554
B1 H39 3.1212 no . 4_555
B1 H61 3.2738 no . 4_454
B1 H64 3.5009 no . .
B1 H68 2.9678 no . .
B3 H5 3.3960 no . .
B3 H11 3.4350 no . 4_655
B3 H38 3.3919 no . 4_555
B3 H57 3.5714 no . 1_655
B3 H70 3.2850 no . .
H1 N6 2.9740 no . 4_455
H1 H13 3.3766 no . 4_555
H2 F3 2.5601 no . 4_555
H2 F4 2.3745 no . 4_555
H2 F5 3.5848 no . 4_555
H2 F7 2.4668 no . 4_555
H2 C20 3.3844 no . 4_555
H2 B1 3.0403 no . 4_555
H2 H14 3.1435 no . 4_555
H2 H29 3.2715 no . 1_655
H3 F7 2.6350 no . 4_555
H3 N8 2.8531 no . 4_555
H3 C12 3.4664 no . 1_655
H3 C20 3.5778 no . 4_555
H3 C21 3.2874 no . 4_555
H3 C80 3.3640 no . 4_555
H3 H15 3.3630 no . 4_555
H3 H30 3.5052 no . 1_655
H3 H56 3.0666 no . 1_655
H3 H58 3.0623 no . 1_655
H4 F13 3.1709 no . .
H4 F14 3.0238 no . .
H4 O2 3.5463 no . 4_555
H4 N8 3.0871 no . 4_555
H4 C12 3.4208 no . 1_655
H4 H48 3.2962 no . 4_555
H4 H56 2.7469 no . 1_655
H4 H57 3.3562 no . 1_655
H5 F10 2.8277 no . .
H5 F11 2.8752 no . .
H5 F13 2.8152 no . .
H5 F14 3.0639 no . .
H5 F16 3.5962 no . .
H5 F17 3.4494 no . .
H5 C38 3.0543 no . 4_555
H5 C39 3.0211 no . 4_555
H5 B3 3.3960 no . .
H5 H37 2.7391 no . 4_555
H5 H38 2.6770 no . 4_555
H6 F5 2.8021 no . .
H6 F6 2.4288 no . .
H6 C39 3.3144 no . 4_555
H6 C40 3.5422 no . 4_555
H6 H38 3.2784 no . 4_555
H6 H69 3.3133 no . .
H7 F5 2.7281 no . .
H7 F6 2.9572 no . .
H7 F8 2.7437 no . 1_455
H7 F12 3.4451 no . 1_455
H7 F15 2.4201 no . 1_455
H7 F18 3.0678 no . 1_455
H7 F19 3.2638 no . 1_455
H7 H10 3.4561 no . 4_555
H7 H60 3.1346 no . 4_454
H8 F15 2.8302 no . 1_455
H8 F18 2.7572 no . 1_455
H8 F19 2.9919 no . 1_455
H8 H11 3.5400 no . 4_555
H9 N5 3.5458 no . 1_454
H10 F8 2.7813 no . 4_354
H10 F13 3.1220 no . 4_354
H10 F14 3.2254 no . 4_354
H10 F15 3.2224 no . 4_354
H10 F17 3.0014 no . 4_354
H10 F18 3.3515 no . 4_354
H10 N5 2.8975 no . 1_454
H10 C6 3.5996 no . 1_455
H10 C73 3.5147 no . 1_454
H10 C74 2.9148 no . 1_454
H10 H7 3.4561 no . 4_454
H10 H47 3.5391 no . 1_455
H10 H48 3.0801 no . 1_455
H10 H60 3.2491 no . 1_454
H11 F8 3.2587 no . 4_354
H11 F13 2.7420 no . 4_354
H11 F14 2.3483 no . 4_354
H11 F15 3.0683 no . 4_354
H11 F17 3.3528 no . 4_354
H11 F18 2.4935 no . 4_354
H11 C33 3.5395 no . 4_454
H11 C34 3.4094 no . 4_454
H11 B3 3.4350 no . 4_354
H11 H8 3.5400 no . 4_454
H11 H48 3.0569 no . 1_455
H11 H49 3.3225 no . 1_455
H11 H56 2.9643 no . 4_454
H12 O8 3.1563 no . 4_454
H12 N8 3.1520 no . 1_455
H12 C12 3.3443 no . 4_454
H12 C66 3.5567 no . 4_454
H12 C80 3.4956 no . 1_455
H12 H30 3.4849 no . 4_454
H12 H31 2.7723 no . 4_454
H12 H56 2.8047 no . 4_454
H13 N3 3.4442 no . 4_454
H13 N6 2.6088 no . 1_455
H13 C25 3.3556 no . 4_454
H13 C66 3.4878 no . 4_454
H13 C76 3.3258 no . 1_455
H13 H1 3.3766 no . 4_454
H13 H30 3.3863 no . 4_454
H13 H31 2.7981 no . 4_454
H13 H70 3.3485 no . 1_455
H14 F4 3.0186 no . .
H14 F5 3.3594 no . .
H14 F12 2.9221 no . 1_455
H14 F15 3.5184 no . 1_455
H14 F19 3.4434 no . 1_455
H14 N6 2.7861 no . 1_455
H14 C25 3.5757 no . 4_454
H14 C26 3.2041 no . 4_454
H14 C76 3.5145 no . 1_455
H14 H2 3.1435 no . 4_454
H14 H60 3.4261 no . 4_454
H15 F4 3.2022 no . .
H15 F5 2.5219 no . .
H15 F6 2.8866 no . .
H15 F7 2.9642 no . .
H15 B1 3.3114 no . .
H15 H3 3.3630 no . 4_454
H15 H69 3.5426 no . .
H16 N8 3.2604 no . .
H16 C80 3.3743 no . .
H17 N6 3.2749 no . 4_455
H17 C76 3.5784 no . 4_455
H17 H28 3.2163 no . 3_556
H18 N7 2.8814 no . 4_455
H18 C71 3.5219 no . 3_656
H18 C78 3.5907 no . 4_455
H18 H20 3.4609 no . 3_656
H18 H26 3.4128 no . 3_656
H19 F3 3.3670 no . 4_555
H19 C59 3.5937 no . 3_656
H19 C60 3.2374 no . 3_656
H19 C63 3.2540 no . 1_655
H19 C64 3.2469 no . 1_655
H19 H25 3.2603 no . 3_656
H19 H26 2.5615 no . 3_656
H19 H28 2.7005 no . 1_655
H19 H29 2.6977 no . 1_655
H20 C63 3.0784 no . 1_655
H20 C64 3.3972 no . 1_655
H20 H18 3.4609 no . 3_656
H20 H28 2.8061 no . 1_655
H20 H29 3.3892 no . 1_655
H21 H65 2.8707 no . 2_645
H22 C77 3.5911 no . 2_545
H22 H66 2.7257 no . 2_545
H23 N7 3.4592 no . 2_545
H23 C77 3.2865 no . 2_545
H23 C78 3.1639 no . 2_545
H23 H63 3.4623 no . 2_545
H23 H66 2.9464 no . 2_545
H23 H67 3.2500 no . 2_545
H24 F1 3.4215 no . 2_545
H24 F2 3.2418 no . 2_545
H24 C40 3.2693 no . 3_555
H24 C41 3.4907 no . 3_555
H24 C75 3.2293 no . 2_545
H24 H39 2.7341 no . 3_555
H24 H40 3.1932 no . 3_555
H24 H62 3.4293 no . 2_545
H24 H63 2.5708 no . 2_545
H24 H64 3.2262 no . 2_545
H25 F1 3.1708 no . 2_545
H25 F2 2.3858 no . 2_545
H25 F3 2.6696 no . 2_545
H25 F4 3.5685 no . 2_545
H25 B1 3.4664 no . 2_545
H25 H19 3.2603 no . 3_656
H25 H29 3.1053 no . 3_556
H25 H39 3.5726 no . 3_555
H26 C70 3.3161 no . 3_656
H26 H18 3.4128 no . 3_656
H26 H19 2.5615 no . 3_656
H26 H28 3.3792 no . 3_556
H27 C62 3.5724 no . 3_556
H27 C63 3.2591 no . 3_556
H27 H27 3.3725 no . 3_556
H27 H28 2.8036 no . 3_556
H28 C60 3.5222 no . 3_556
H28 C62 3.3808 no . 3_556
H28 C68 3.5459 no . 3_556
H28 C70 3.3490 no . 1_455
H28 C71 3.3968 no . 1_455
H28 H17 3.2163 no . 3_556
H28 H19 2.7005 no . 1_455
H28 H20 2.8061 no . 1_455
H28 H26 3.3792 no . 3_556
H28 H27 2.8036 no . 3_556
H29 F1 2.9623 no . 4_455
H29 F2 2.8178 no . 4_455
H29 F3 2.7296 no . 4_455
H29 F4 3.5843 no . 4_455
H29 F7 3.0261 no . 4_455
H29 C59 3.4701 no . 3_556
H29 C70 3.3432 no . 1_455
H29 B1 3.1794 no . 4_455
H29 H2 3.2715 no . 1_455
H29 H19 2.6977 no . 1_455
H29 H20 3.3892 no . 1_455
H29 H25 3.1053 no . 3_556
H30 F1 3.1086 no . 4_455
H30 F7 2.6269 no . 4_455
H30 B1 3.5022 no . 4_455
H30 H3 3.5052 no . 1_455
H30 H12 3.4849 no . 4_555
H30 H13 3.3863 no . 4_555
H30 H64 3.5269 no . 4_455
H30 H68 3.3689 no . 4_455
H31 N6 3.4647 no . 4_455
H31 C17 3.3312 no . 4_555
H31 C18 3.3372 no . 4_555
H31 H12 2.7723 no . 4_555
H31 H13 2.7981 no . 4_555
H32 H67 3.5630 no . 2_545
H33 C51 3.0104 no . 1_455
H33 C52 3.0834 no . 1_455
H33 C77 3.5929 no . 2_545
H33 H43 2.8433 no . 1_455
H33 H44 3.0094 no . 1_455
H33 H47 3.0577 no . 1_455
H33 H67 2.6705 no . 2_545
H34 N5 2.8149 no . 3_556
H34 C51 3.1992 no . 1_455
H34 C52 3.0294 no . 1_455
H34 C74 3.2855 no . 3_556
H34 H43 2.7247 no . 1_455
H34 H43 3.5791 no . 3_555
H34 H44 2.4060 no . 1_455
H35 C39 3.2775 no . 3_555
H35 C40 3.1577 no . 3_555
H35 C41 3.3870 no . 3_555
H35 C50 3.5677 no . 3_555
H35 H39 3.4358 no . 3_555
H35 H42 2.7201 no . 3_555
H35 H62 3.5768 no . 2_545
H36 C41 2.9882 no . 3_555
H36 C42 3.1177 no . 3_555
H36 H40 2.9828 no . 3_555
H36 H41 3.1353 no . 3_555
H36 H42 3.4410 no . 3_555
H37 F13 3.5784 no . 4_454
H37 C30 3.4675 no . 4_454
H37 H5 2.7391 no . 4_454
H38 F9 2.6706 no . 4_454
H38 F10 2.4470 no . 4_454
H38 F13 2.9910 no . 4_454
H38 F17 2.7003 no . 4_454
H38 C30 3.5866 no . 4_454
H38 B3 3.3919 no . 4_454
H38 H5 2.6770 no . 4_454
H38 H6 3.2784 no . 4_454
H38 H62 3.4918 no . 4_454
H38 H64 3.4017 no . 4_454
H39 F1 2.3933 no . 4_454
H39 F2 2.5114 no . 4_454
H39 F5 3.3615 no . 4_454
H39 F6 2.8415 no . 4_454
H39 C58 3.5704 no . 3_555
H39 C75 3.3948 no . 4_454
H39 B1 3.1212 no . 4_454
H39 H24 2.7341 no . 3_555
H39 H25 3.5726 no . 3_555
H39 H35 3.4358 no . 3_555
H39 H61 3.5339 no . 1_454
H39 H62 3.4084 no . 4_454
H39 H63 3.4971 no . 4_454
H39 H64 2.7752 no . 4_454
H40 C51 3.4280 no . 3_555
H40 C52 3.0803 no . 3_555
H40 C53 3.2521 no . 3_555
H40 C73 3.5963 no . 1_454
H40 C74 3.5498 no . 1_454
H40 H24 3.1932 no . 3_555
H40 H36 2.9828 no . 3_555
H40 H44 3.2602 no . 3_555
H40 H45 3.5610 no . 3_555
H40 H61 2.8297 no . 1_454
H41 C50 3.3970 no . 3_555
H41 C51 3.2135 no . 3_555
H41 H36 3.1353 no . 3_555
H41 H42 3.4853 no . 3_555
H41 H43 3.2150 no . 3_555
H42 C47 3.0569 no . 3_555
H42 C48 3.4615 no . 3_555
H42 H35 2.7201 no . 3_555
H42 H36 3.4410 no . 3_555
H42 H41 3.4853 no . 3_555
H43 N5 3.4543 no . 3_656
H43 C45 3.3471 no . 1_655
H43 C46 3.2928 no . 1_655
H43 C46 3.5061 no . 3_555
H43 C47 3.5613 no . 3_555
H43 H33 2.8433 no . 1_655
H43 H34 2.7247 no . 1_655
H43 H34 3.5791 no . 3_555
H43 H41 3.2150 no . 3_555
H44 N5 3.2520 no . 3_656
H44 N7 3.1835 no . 2_645
H44 C45 3.4355 no . 1_655
H44 C46 3.1333 no . 1_655
H44 C73 3.5500 no . 3_656
H44 C74 3.1396 no . 3_656
H44 C78 3.3023 no . 2_645
H44 H33 3.0094 no . 1_655
H44 H34 2.4060 no . 1_655
H44 H40 3.2602 no . 3_555
H44 H59 3.3029 no . 3_656
H44 H61 3.5417 no . 3_656
H44 H67 3.4548 no . 2_645
H45 N7 3.3566 no . 2_645
H45 C78 3.2550 no . 2_645
H45 H40 3.5610 no . 3_555
H45 H65 3.2964 no . 2_645
H45 H67 3.5993 no . 2_645
H47 H10 3.5391 no . 1_655
H47 H33 3.0577 no . 1_655
H48 F13 2.5898 no . 4_454
H48 F14 2.9033 no . 4_454
H48 F17 3.1626 no . 4_454
H48 C14 3.2958 no . 1_655
H48 C15 3.2775 no . 1_655
H48 H4 3.2962 no . 4_454
H48 H10 3.0801 no . 1_655
H48 H11 3.0569 no . 1_655
H49 N8 2.9148 no . .
H49 C14 3.4456 no . 1_655
H49 C15 3.2513 no . 1_655
H49 C80 3.5699 no . .
H49 H11 3.3225 no . 1_655
H49 H55 3.2670 no . 1_655
H50 O7 3.4399 no . 1_655
H50 C10 3.2209 no . 1_655
H50 C77 3.0703 no . 2_645
H50 H53 2.3283 no . 1_655
H50 H54 3.3840 no . 1_655
H50 H57 3.4329 no . 1_655
H50 H65 2.4482 no . 2_645
H50 H66 3.0793 no . 2_645
H50 H67 3.2249 no . 2_645
H51 F11 3.1860 no . .
H51 F16 3.2364 no . .
H51 C10 3.4925 no . 1_655
H51 H53 2.8700 no . 1_655
H51 H54 3.2368 no . 1_655
H51 H57 2.8214 no . 1_655
H51 H69 2.9125 no . .
H52 H57 3.2284 no . 1_655
H52 H65 3.1669 no . 2_645
H53 O1 3.5989 no . 1_455
H53 C8 3.0128 no . 1_455
H53 H50 2.3283 no . 1_455
H53 H51 2.8700 no . 1_455
H53 H66 3.3262 no . 2_545
H53 H67 3.3959 no . 2_545
H54 F11 3.3277 no . 1_455
H54 F16 2.8176 no . 1_455
H54 F19 2.9564 no . 1_455
H54 C79 3.1765 no . 1_455
H54 C80 3.3441 no . 1_455
H54 H50 3.3840 no . 1_455
H54 H51 3.2368 no . 1_455
H54 H69 3.3053 no . 1_455
H54 H70 2.5183 no . 1_455
H55 H49 3.2670 no . 1_455
H56 F11 3.5298 no . 1_455
H56 F13 3.4491 no . 1_455
H56 F14 2.7970 no . 1_455
H56 F16 3.3551 no . 1_455
H56 F18 3.0205 no . 1_455
H56 N8 3.4683 no . 4_455
H56 C27 3.4434 no . 1_455
H56 C28 3.4632 no . 1_455
H56 C29 3.1464 no . 1_455
H56 H3 3.0666 no . 1_455
H56 H4 2.7469 no . 1_455
H56 H11 2.9642 no . 4_555
H56 H12 2.8047 no . 4_555
H57 F11 2.8748 no . 1_455
H57 F14 3.1462 no . 1_455
H57 F16 2.6010 no . 1_455
H57 F18 3.0646 no . 1_455
H57 F19 3.4333 no . 1_455
H57 C8 3.3345 no . 1_455
H57 C28 3.4791 no . 1_455
H57 C29 3.3417 no . 1_455
H57 B3 3.5714 no . 1_455
H57 H4 3.3562 no . 1_455
H57 H50 3.4329 no . 1_455
H57 H51 2.8214 no . 1_455
H57 H52 3.2284 no . 1_455
H58 C27 3.2285 no . 1_455
H58 C28 3.5173 no . 1_455
H58 H3 3.0623 no . 1_455
H59 F3 3.4753 no . 4_555
H59 F4 3.0611 no . 4_555
H59 F5 3.5785 no . 4_555
H59 N6 3.3914 no . 4_455
H59 N7 3.3261 no . 4_455
H59 C75 3.2774 no . 4_455
H59 C76 3.0834 no . 4_455
H59 H44 3.3029 no . 3_656
H59 H62 2.6347 no . 4_455
H60 F4 3.0372 no . 4_555
H60 F5 2.9064 no . 4_555
H60 F6 3.4543 no . 4_555
H60 F8 2.2599 no . 4_455
H60 F9 3.2394 no . 4_455
H60 F12 2.9575 no . 4_455
H60 F15 2.9969 no . 4_455
H60 F17 3.0878 no . 4_455
H60 C76 3.5209 no . 4_455
H60 H7 3.1346 no . 4_555
H60 H10 3.2491 no . 1_656
H60 H14 3.4261 no . 4_555
H60 H62 3.1772 no . 4_455
H61 F2 3.2209 no . 4_555
H61 F3 3.0858 no . 4_555
H61 F4 2.7464 no . 4_555
H61 F5 2.5990 no . 4_555
H61 F6 2.9222 no . 4_555
H61 C41 3.2594 no . 1_656
H61 B1 3.2738 no . 4_555
H61 H39 3.5339 no . 1_656
H61 H40 2.8297 no . 1_656
H61 H44 3.5417 no . 3_656
H62 F1 3.5969 no . .
H62 F9 3.0145 no . .
H62 C73 3.1801 no . 4_554
H62 C74 3.4453 no . 4_554
H62 H24 3.4293 no . 2_555
H62 H35 3.5768 no . 2_555
H62 H38 3.4918 no . 4_555
H62 H39 3.4084 no . 4_555
H62 H59 2.6347 no . 4_554
H62 H60 3.1772 no . 4_554
H63 F1 3.1225 no . .
H63 N7 3.3496 no . .
H63 C57 3.4672 no . 2_555
H63 C58 2.9689 no . 2_555
H63 H23 3.4623 no . 2_555
H63 H24 2.5708 no . 2_555
H63 H39 3.4971 no . 4_555
H64 F1 2.1117 no . .
H64 F2 3.0082 no . .
H64 F9 3.0100 no . .
H64 F10 3.5547 no . .
H64 C40 3.5327 no . 4_555
H64 B1 3.5009 no . .
H64 H24 3.2262 no . 2_555
H64 H30 3.5269 no . 4_554
H64 H38 3.4017 no . 4_555
H64 H39 2.7752 no . 4_555
H64 H68 3.3398 no . .
H65 O1 3.2754 no . 2_655
H65 O3 2.5703 no . 2_655
H65 C7 3.3593 no . 2_655
H65 C8 3.1752 no . 2_655
H65 H21 2.8707 no . 2_655
H65 H45 3.2964 no . 2_655
H65 H50 2.4482 no . 2_655
H65 H52 3.1669 no . 2_655
H66 O5 3.1762 no . 2_555
H66 O7 2.5897 no . 2_555
H66 C56 3.3431 no . 2_555
H66 C57 3.4565 no . 2_555
H66 H22 2.7257 no . 2_555
H66 H23 2.9464 no . 2_555
H66 H50 3.0793 no . 2_655
H66 H53 3.3262 no . 2_555
H67 O1 3.2272 no . 2_655
H67 O5 3.3068 no . 2_555
H67 C44 3.4980 no . 2_555
H67 C45 2.9870 no . 2_555
H67 H23 3.2500 no . 2_555
H67 H32 3.5630 no . 2_555
H67 H33 2.6705 no . 2_555
H67 H44 3.4548 no . 2_655
H67 H45 3.5993 no . 2_655
H67 H50 3.2249 no . 2_655
H67 H53 3.3959 no . 2_555
H68 F1 2.7860 no . .
H68 F5 3.3017 no . .
H68 F6 2.8022 no . .
H68 F7 2.4417 no . .
H68 F9 3.2901 no . .
H68 F10 3.0949 no . .
H68 F11 3.3969 no . .
H68 B1 2.9678 no . .
H68 H30 3.3689 no . 4_554
H68 H64 3.3398 no . .
H69 F6 3.3952 no . .
H69 F7 3.5867 no . .
H69 F10 3.0738 no . .
H69 F11 2.7343 no . .
H69 F16 3.0851 no . .
H69 C32 3.3768 no . .
H69 H6 3.3133 no . .
H69 H15 3.5426 no . .
H69 H51 2.9125 no . .
H69 H54 3.3053 no . 1_655
H70 F9 3.0155 no . .
H70 F10 2.8247 no . .
H70 F11 2.6127 no . .
H70 F12 2.8528 no . .
H70 F16 2.6591 no . .
H70 F19 2.9222 no . .
H70 C10 3.4708 no . 1_655
H70 C18 3.4728 no . 1_655
H70 B3 3.2850 no . .
H70 H13 3.3485 no . 1_655
H70 H54 2.5183 no . 1_655

loop_
_geom_torsion_atom_site_label_1
_geom_torsion_atom_site_label_2
_geom_torsion_atom_site_label_3
_geom_torsion_atom_site_label_4
_geom_torsion
_geom_torsion_publ_flag
_geom_torsion_site_symmetry_1
_geom_torsion_site_symmetry_2
_geom_torsion_site_symmetry_3
_geom_torsion_site_symmetry_4
P1 Pd1 N1 C13 2.2(6) no . . . .
P1 Pd1 N1 C24 174.1(3) no . . . .
N1 Pd1 P1 C37 49.66(19) no . . . .
N1 Pd1 P1 C43 -67.54(19) no . . . .
N1 Pd1 P1 C49 167.06(19) no . . . .
P1 Pd1 C1 C2 -110.4(5) no . . . .
P1 Pd1 C1 C5 76.3(4) no . . . .
C1 Pd1 P1 C37 -132.5(2) no . . . .
C1 Pd1 P1 C43 110.3(2) no . . . .
C1 Pd1 P1 C49 -15.1(3) no . . . .
N1 Pd1 N2 C22 -174.4(5) no . . . .
N1 Pd1 N2 C23 10.5(4) no . . . .
N2 Pd1 N1 C13 177.9(6) no . . . .
N2 Pd1 N1 C24 -10.1(4) no . . . .
N2 Pd1 C1 C2 73.8(5) no . . . .
N2 Pd1 C1 C5 -99.6(4) no . . . .
C1 Pd1 N2 C22 8.5(5) no . . . .
C1 Pd1 N2 C23 -166.6(4) no . . . .
P2 Pd2 N3 C25 -5.0(6) no . . . .
P2 Pd2 N3 C36 166.4(3) no . . . .
N3 Pd2 P2 C55 -142.96(19) no . . . .
N3 Pd2 P2 C61 94.62(18) no . . . .
N3 Pd2 P2 C67 -19.16(19) no . . . .
P2 Pd2 C4 C3 -101.0(6) no . . . .
P2 Pd2 C4 C11 83.6(4) no . . . .
C4 Pd2 P2 C55 36.8(2) no . . . .
C4 Pd2 P2 C61 -85.6(2) no . . . .
C4 Pd2 P2 C67 160.6(2) no . . . .
N3 Pd2 N4 C34 -171.7(5) no . . . .
N3 Pd2 N4 C35 14.2(4) no . . . .
N4 Pd2 N3 C25 173.4(6) no . . . .
N4 Pd2 N3 C36 -15.2(4) no . . . .
N4 Pd2 C4 C3 80.6(6) no . . . .
N4 Pd2 C4 C11 -94.8(4) no . . . .
C4 Pd2 N4 C34 8.8(5) no . . . .
C4 Pd2 N4 C35 -165.3(4) no . . . .
Pd1 P1 C37 C38 46.4(5) no . . . .
Pd1 P1 C37 C42 -134.2(5) no . . . .
Pd1 P1 C43 C44 27.4(5) no . . . .
Pd1 P1 C43 C48 -158.6(4) no . . . .
Pd1 P1 C49 C50 -117.1(5) no . . . .
Pd1 P1 C49 C54 66.5(6) no . . . .
C37 P1 C43 C44 -91.2(5) no . . . .
C37 P1 C43 C48 82.8(5) no . . . .
C43 P1 C37 C38 172.3(5) no . . . .
C43 P1 C37 C42 -8.3(6) no . . . .
C37 P1 C49 C50 1.7(6) no . . . .
C37 P1 C49 C54 -174.7(5) no . . . .
C49 P1 C37 C38 -80.2(5) no . . . .
C49 P1 C37 C42 99.2(6) no . . . .
C43 P1 C49 C50 110.3(5) no . . . .
C43 P1 C49 C54 -66.1(5) no . . . .
C49 P1 C43 C44 160.3(5) no . . . .
C49 P1 C43 C48 -25.7(5) no . . . .
Pd2 P2 C55 C56 -61.3(6) no . . . .
Pd2 P2 C55 C60 124.2(4) no . . . .
Pd2 P2 C61 C62 156.5(4) no . . . .
Pd2 P2 C61 C66 -25.7(5) no . . . .
Pd2 P2 C67 C68 116.6(5) no . . . .
Pd2 P2 C67 C72 -57.1(5) no . . . .
C55 P2 C61 C62 22.1(6) no . . . .
C55 P2 C61 C66 -160.1(5) no . . . .
C61 P2 C55 C56 62.7(6) no . . . .
C61 P2 C55 C60 -111.8(5) no . . . .
C55 P2 C67 C68 -108.0(5) no . . . .
C55 P2 C67 C72 78.4(5) no . . . .
C67 P2 C55 C56 172.3(5) no . . . .
C67 P2 C55 C60 -2.2(6) no . . . .
C61 P2 C67 C68 1.0(6) no . . . .
C61 P2 C67 C72 -172.6(5) no . . . .
C67 P2 C61 C62 -86.6(5) no . . . .
C67 P2 C61 C66 91.2(5) no . . . .
F2 F1 B1 F3 26.6(13) no . . . .
F2 F1 B1 F4 13(2) no . . . .
F2 F1 B1 F5 -103.3(17) no . . . .
F2 F1 B1 F6 -112.7(14) no . . . .
F2 F1 B1 F7 136.2(14) no . . . .
B1 F1 F2 F3 -36.1(17) no . . . .
F1 F2 F3 F4 76(3) no . . . .
F1 F2 F3 B1 39.1(19) no . . . .
F1 F2 B1 F3 -151.7(13) no . . . .
F1 F2 B1 F4 -173.2(11) no . . . .
F1 F2 B1 F5 114.6(14) no . . . .
F1 F2 B1 F6 81.2(13) no . . . .
F1 F2 B1 F7 -62.2(16) no . . . .
F3 F2 B1 F1 151.7(14) no . . . .
F3 F2 B1 F4 -21.4(9) no . . . .
F3 F2 B1 F5 -93.6(13) no . . . .
F3 F2 B1 F6 -127.1(13) no . . . .
F3 F2 B1 F7 89.5(15) no . . . .
B1 F2 F3 F4 37.2(16) no . . . .
F2 F3 F4 F5 -6(3) no . . . .
F2 F3 F4 B1 -28.8(17) no . . . .
F2 F3 B1 F1 -22.0(12) no . . . .
F2 F3 B1 F4 146.6(14) no . . . .
F2 F3 B1 F5 119.0(14) no . . . .
F2 F3 B1 F6 97.7(17) no . . . .
F2 F3 B1 F7 -126.5(15) no . . . .
F4 F3 B1 F1 -168.6(19) no . . . .
F4 F3 B1 F2 -146.6(19) no . . . .
F4 F3 B1 F5 -27.5(19) no . . . .
F4 F3 B1 F6 -49(3) no . . . .
F4 F3 B1 F7 86.9(19) no . . . .
B1 F3 F4 F5 23.2(16) no . . . .
F3 F4 F5 B1 -26.6(19) no . . . .
F3 F4 B1 F1 21(4) no . . . .
F3 F4 B1 F2 30.1(17) no . . . .
F3 F4 B1 F5 151.9(19) no . . . .
F3 F4 B1 F6 145.3(16) no . . . .
F3 F4 B1 F7 -102.7(16) no . . . .
F5 F4 B1 F1 -131(3) no . . . .
F5 F4 B1 F2 -121.8(12) no . . . .
F5 F4 B1 F3 -151.9(18) no . . . .
F5 F4 B1 F6 -6.6(9) no . . . .
F5 F4 B1 F7 105.4(11) no . . . .
F4 F5 B1 F1 149.2(18) no . . . .
F4 F5 B1 F2 88.2(16) no . . . .
F4 F5 B1 F3 18.8(13) no . . . .
F4 F5 B1 F6 167.4(17) no . . . .
F4 F5 B1 F7 -94.3(14) no . . . .
F12 F8 F15 F18 -111(4) no . . . .
F12 F8 F15 F19 -19(4) no . . . .
F12 F8 F15 B3 -63(2) no . . . .
F15 F8 F12 F9 133(4) no . . . .
F15 F8 F12 F19 14(4) no . . . .
F15 F8 F12 B3 71(3) no . . . .
F12 F8 F17 F9 -17(4) no . . . .
F12 F8 F17 F10 12(5) no . . . .
F12 F8 F17 F13 104(5) no . . . .
F12 F8 F17 F14 98(4) no . . . .
F12 F8 F17 B3 47(3) no . . . .
F17 F8 F12 F9 18(4) no . . . .
F17 F8 F12 F15 -114(5) no . . . .
F17 F8 F12 F19 -100(4) no . . . .
F17 F8 F12 B3 -43(4) no . . . .
F12 F8 B3 F9 -55(3) no . . . .
F12 F8 B3 F10 -67(3) no . . . .
F12 F8 B3 F13 -159(3) no . . . .
F12 F8 B3 F14 172(3) no . . . .
F12 F8 B3 F15 84(3) no . . . .
F12 F8 B3 F16 62(4) no . . . .
F12 F8 B3 F17 -120(3) no . . . .
F12 F8 B3 F18 118(3) no . . . .
F12 F8 B3 F19 54(3) no . . . .
B3 F8 F12 F9 62(2) no . . . .
B3 F8 F12 F15 -71(3) no . . . .
B3 F8 F12 F19 -57(2) no . . . .
F15 F8 F17 F9 -87(5) no . . . .
F15 F8 F17 F10 -59(6) no . . . .
F15 F8 F17 F13 33(7) no . . . .
F15 F8 F17 F14 28(5) no . . . .
F15 F8 F17 B3 -23(5) no . . . .
F17 F8 F15 F12 83(4) no . . . .
F17 F8 F15 F18 -28(6) no . . . .
F17 F8 F15 F19 64(6) no . . . .
F17 F8 F15 B3 21(4) no . . . .
F15 F8 B3 F9 -138(3) no . . . .
F15 F8 B3 F10 -151(3) no . . . .
F15 F8 B3 F12 -84(3) no . . . .
F15 F8 B3 F13 118(3) no . . . .
F15 F8 B3 F14 88(3) no . . . .
F15 F8 B3 F16 -21(4) no . . . .
F15 F8 B3 F17 156(4) no . . . .
F15 F8 B3 F18 34(3) no . . . .
F15 F8 B3 F19 -30(3) no . . . .
B3 F8 F15 F12 62.7(14) no . . . .
B3 F8 F15 F18 -48(3) no . . . .
B3 F8 F15 F19 44(4) no . . . .
F17 F8 B3 F9 65(4) no . . . .
F17 F8 B3 F10 53(4) no . . . .
F17 F8 B3 F12 120(4) no . . . .
F17 F8 B3 F13 -38(4) no . . . .
F17 F8 B3 F14 -68(4) no . . . .
F17 F8 B3 F15 -156(5) no . . . .
F17 F8 B3 F16 -177(5) no . . . .
F17 F8 B3 F17 -0(4602681) no . . . .
F17 F8 B3 F18 -122(4) no . . . .
F17 F8 B3 F19 174(4) no . . . .
B3 F8 F17 F9 -64(3) no . . . .
B3 F8 F17 F10 -35(3) no . . . .
B3 F8 F17 F13 57(4) no . . . .
B3 F8 F17 F14 51(3) no . . . .
F10 F9 F12 F8 -102(3) no . . . .
F10 F9 F12 F15 -73(4) no . . . .
F10 F9 F12 F19 -16(4) no . . . .
F10 F9 F12 B3 -39(2) no . . . .
F12 F9 F10 F11 3(4) no . . . .
F12 F9 F10 F17 95(3) no . . . .
F12 F9 F10 B3 42(3) no . . . .
F10 F9 F17 F8 128(3) no . . . .
F10 F9 F17 F13 17(6) no . . . .
F10 F9 F17 F14 39(5) no . . . .
F10 F9 F17 B3 57(3) no . . . .
F17 F9 F10 F11 -92(4) no . . . .
F17 F9 F10 B3 -53(3) no . . . .
F10 F9 B3 F8 -163(3) no . . . .
F10 F9 B3 F11 31.9(19) no . . . .
F10 F9 B3 F12 137(2) no . . . .
F10 F9 B3 F13 -77(3) no . . . .
F10 F9 B3 F14 -77(3) no . . . .
F10 F9 B3 F15 172(3) no . . . .
F10 F9 B3 F16 62(3) no . . . .
F10 F9 B3 F17 -104(2) no . . . .
F10 F9 B3 F18 -178(5) no . . . .
F10 F9 B3 F19 117(3) no . . . .
B3 F9 F10 F11 -39(2) no . . . .
B3 F9 F10 F17 53.2(14) no . . . .
F12 F9 F17 F8 19(4) no . . . .
F12 F9 F17 F10 -109(3) no . . . .
F12 F9 F17 F13 -92(7) no . . . .
F12 F9 F17 F14 -70(5) no . . . .
F12 F9 F17 B3 -52(3) no . . . .
F17 F9 F12 F8 -18(4) no . . . .
F17 F9 F12 F15 11(4) no . . . .
F17 F9 F12 F19 68(4) no . . . .
F17 F9 F12 B3 45(3) no . . . .
F12 F9 B3 F8 60(2) no . . . .
F12 F9 B3 F10 -137(3) no . . . .
F12 F9 B3 F11 -105(3) no . . . .
F12 F9 B3 F13 147(3) no . . . .
F12 F9 B3 F14 146(4) no . . . .
F12 F9 B3 F15 35(3) no . . . .
F12 F9 B3 F16 -74(3) no . . . .
F12 F9 B3 F17 120(3) no . . . .
F12 F9 B3 F18 46(5) no . . . .
F12 F9 B3 F19 -20(3) no . . . .
B3 F9 F12 F8 -63.4(17) no . . . .
B3 F9 F12 F15 -35(3) no . . . .
B3 F9 F12 F19 22(3) no . . . .
F17 F9 B3 F8 -60(4) no . . . .
F17 F9 B3 F10 104(4) no . . . .
F17 F9 B3 F11 136(5) no . . . .
F17 F9 B3 F12 -120(4) no . . . .
F17 F9 B3 F13 27(4) no . . . .
F17 F9 B3 F14 26(5) no . . . .
F17 F9 B3 F15 -84(4) no . . . .
F17 F9 B3 F16 166(5) no . . . .
F17 F9 B3 F17 0(1824154) no . . . .
F17 F9 B3 F18 -74(6) no . . . .
F17 F9 B3 F19 -140(5) no . . . .
B3 F9 F17 F8 71(3) no . . . .
B3 F9 F17 F10 -57(3) no . . . .
B3 F9 F17 F13 -40(5) no . . . .
B3 F9 F17 F14 -18(3) no . . . .
F9 F10 F11 B3 45(3) no . . . .
F9 F10 F17 F8 -54(4) no . . . .
F9 F10 F17 F13 -166(5) no . . . .
F9 F10 F17 F14 -145(4) no . . . .
F9 F10 F17 B3 -99(4) no . . . .
F9 F10 B3 F8 18(3) no . . . .
F9 F10 B3 F11 -145.7(19) no . . . .
F9 F10 B3 F12 -33.5(17) no . . . .
F9 F10 B3 F13 109(2) no . . . .
F9 F10 B3 F14 129(3) no . . . .
F9 F10 B3 F15 -14(4) no . . . .
F9 F10 B3 F16 -129(2) no . . . .
F9 F10 B3 F17 61.7(18) no . . . .
F9 F10 B3 F19 -81(3) no . . . .
F11 F10 F17 F8 71(4) no . . . .
F11 F10 F17 F9 124(3) no . . . .
F11 F10 F17 F13 -41(5) no . . . .
F11 F10 F17 F14 -21(4) no . . . .
F11 F10 F17 B3 25(3) no . . . .
F17 F10 F11 B3 -23(3) no . . . .
F11 F10 B3 F8 164(3) no . . . .
F11 F10 B3 F9 145.7(19) no . . . .
F11 F10 B3 F12 112.1(18) no . . . .
F11 F10 B3 F13 -105.5(19) no . . . .
F11 F10 B3 F14 -85(3) no . . . .
F11 F10 B3 F15 132(5) no . . . .
F11 F10 B3 F16 17.1(13) no . . . .
F11 F10 B3 F17 -153(2) no . . . .
F11 F10 B3 F19 65(3) no . . . .
F17 F10 B3 F8 -44(4) no . . . .
F17 F10 B3 F9 -62(4) no . . . .
F17 F10 B3 F11 153(4) no . . . .
F17 F10 B3 F12 -95(4) no . . . .
F17 F10 B3 F13 47(4) no . . . .
F17 F10 B3 F14 67(4) no . . . .
F17 F10 B3 F15 -76(5) no . . . .
F17 F10 B3 F16 170(4) no . . . .
F17 F10 B3 F19 -143(5) no . . . .
B3 F10 F17 F8 46(3) no . . . .
B3 F10 F17 F9 99(4) no . . . .
B3 F10 F17 F13 -66(4) no . . . .
B3 F10 F17 F14 -45(3) no . . . .
F10 F11 B3 F9 -22.3(13) no . . . .
F10 F11 B3 F12 -77.2(19) no . . . .
F10 F11 B3 F13 85(2) no . . . .
F10 F11 B3 F14 114(2) no . . . .
F10 F11 B3 F15 -145(3) no . . . .
F10 F11 B3 F16 -147(3) no . . . .
F10 F11 B3 F17 40(3) no . . . .
F10 F11 B3 F18 173(3) no . . . .
F10 F11 B3 F19 -127.5(18) no . . . .
F8 F12 F15 F18 111(5) no . . . .
F8 F12 F15 F19 162(4) no . . . .
F8 F12 F15 B3 87(4) no . . . .
F8 F12 F19 F15 -11(3) no . . . .
F8 F12 F19 F16 105(3) no . . . .
F8 F12 F19 F18 20(3) no . . . .
F8 F12 F19 B3 59(3) no . . . .
F8 F12 B3 F9 97(3) no . . . .
F8 F12 B3 F10 124(3) no . . . .
F8 F12 B3 F11 -172(3) no . . . .
F8 F12 B3 F13 37(5) no . . . .
F8 F12 B3 F14 -18(7) no . . . .
F8 F12 B3 F15 -44(2) no . . . .
F8 F12 B3 F16 -141(3) no . . . .
F8 F12 B3 F17 47(3) no . . . .
F8 F12 B3 F18 -61(3) no . . . .
F8 F12 B3 F19 -106(3) no . . . .
F9 F12 F15 F8 -51(3) no . . . .
F9 F12 F15 F18 61(5) no . . . .
F9 F12 F15 F19 111(4) no . . . .
F9 F12 F15 B3 36(3) no . . . .
F9 F12 F19 F15 -93(4) no . . . .
F9 F12 F19 F16 22(5) no . . . .
F9 F12 F19 F18 -62(4) no . . . .
F9 F12 F19 B3 -23(3) no . . . .
F9 F12 B3 F8 -97(2) no . . . .
F9 F12 B3 F10 27.1(16) no . . . .
F9 F12 B3 F11 91(3) no . . . .
F9 F12 B3 F13 -60(4) no . . . .
F9 F12 B3 F14 -115(6) no . . . .
F9 F12 B3 F15 -141(3) no . . . .
F9 F12 B3 F16 122(2) no . . . .
F9 F12 B3 F17 -50.4(19) no . . . .
F9 F12 B3 F18 -158(3) no . . . .
F9 F12 B3 F19 157(3) no . . . .
F15 F12 F19 F16 116(4) no . . . .
F15 F12 F19 F18 31(3) no . . . .
F15 F12 F19 B3 70(2) no . . . .
F19 F12 F15 F8 -162(4) no . . . .
F19 F12 F15 F18 -51(4) no . . . .
F19 F12 F15 B3 -75(3) no . . . .
F15 F12 B3 F8 44(2) no . . . .
F15 F12 B3 F9 141(3) no . . . .
F15 F12 B3 F10 168(3) no . . . .
F15 F12 B3 F11 -129(3) no . . . .
F15 F12 B3 F13 80(5) no . . . .
F15 F12 B3 F14 25(6) no . . . .
F15 F12 B3 F16 -98(3) no . . . .
F15 F12 B3 F17 90(3) no . . . .
F15 F12 B3 F18 -18(3) no . . . .
F15 F12 B3 F19 -62(3) no . . . .
B3 F12 F15 F8 -87(3) no . . . .
B3 F12 F15 F18 24(3) no . . . .
B3 F12 F15 F19 75(2) no . . . .
F19 F12 B3 F8 106(3) no . . . .
F19 F12 B3 F9 -157(3) no . . . .
F19 F12 B3 F10 -130(3) no . . . .
F19 F12 B3 F11 -66(3) no . . . .
F19 F12 B3 F13 142(4) no . . . .
F19 F12 B3 F14 87(6) no . . . .
F19 F12 B3 F15 62(2) no . . . .
F19 F12 B3 F16 -35(2) no . . . .
F19 F12 B3 F17 152(3) no . . . .
F19 F12 B3 F18 44(3) no . . . .
B3 F12 F19 F15 -70.5(17) no . . . .
B3 F12 F19 F16 45(3) no . . . .
B3 F12 F19 F18 -39(2) no . . . .
F17 F13 B3 F8 44(4) no . . . .
F17 F13 B3 F9 -32(4) no . . . .
F17 F13 B3 F10 -72(5) no . . . .
F17 F13 B3 F11 -139(5) no . . . .
F17 F13 B3 F12 13(5) no . . . .
F17 F13 B3 F14 147(5) no . . . .
F17 F13 B3 F15 78(5) no . . . .
F17 F13 B3 F16 -169(5) no . . . .
F17 F13 B3 F18 118(5) no . . . .
F17 F13 B3 F19 123(6) no . . . .
B3 F13 F17 F8 -57(4) no . . . .
B3 F13 F17 F9 38(5) no . . . .
B3 F13 F17 F10 48(2) no . . . .
B3 F13 F17 F14 -41(5) no . . . .
F17 F14 F18 F15 8(5) no . . . .
F17 F14 F18 F19 -62(4) no . . . .
F17 F14 F18 B3 -41(3) no . . . .
F18 F14 F17 F8 -17(4) no . . . .
F18 F14 F17 F9 66(5) no . . . .
F18 F14 F17 F10 88(4) no . . . .
F18 F14 F17 F13 178(5) no . . . .
F18 F14 F17 B3 47(3) no . . . .
F17 F14 B3 F8 54(4) no . . . .
F17 F14 B3 F9 -24(4) no . . . .
F17 F14 B3 F10 -69(4) no . . . .
F17 F14 B3 F11 -136(4) no . . . .
F17 F14 B3 F12 69(6) no . . . .
F17 F14 B3 F13 -25(4) no . . . .
F17 F14 B3 F15 91(4) no . . . .
F17 F14 B3 F16 -169(4) no . . . .
F17 F14 B3 F18 120(4) no . . . .
F17 F14 B3 F19 141(5) no . . . .
B3 F14 F17 F8 -64(4) no . . . .
B3 F14 F17 F9 19(4) no . . . .
B3 F14 F17 F10 41(3) no . . . .
B3 F14 F17 F13 132(6) no . . . .
F18 F14 B3 F8 -67(3) no . . . .
F18 F14 B3 F9 -144(4) no . . . .
F18 F14 B3 F10 171(4) no . . . .
F18 F14 B3 F11 104(3) no . . . .
F18 F14 B3 F12 -51(6) no . . . .
F18 F14 B3 F13 -146(4) no . . . .
F18 F14 B3 F15 -29(3) no . . . .
F18 F14 B3 F16 71(3) no . . . .
F18 F14 B3 F17 -120(3) no . . . .
F18 F14 B3 F19 20(3) no . . . .
B3 F14 F18 F15 50(4) no . . . .
B3 F14 F18 F19 -21(3) no . . . .
F8 F15 F18 F14 10(6) no . . . .
F8 F15 F18 F19 123(5) no . . . .
F8 F15 F18 B3 56(4) no . . . .
F8 F15 F19 F12 21(5) no . . . .
F8 F15 F19 F16 -81(6) no . . . .
F8 F15 F19 F18 -113(6) no . . . .
F8 F15 F19 B3 -49(5) no . . . .
F8 F15 B3 F9 42(3) no . . . .
F8 F15 B3 F10 52(5) no . . . .
F8 F15 B3 F11 164(4) no . . . .
F8 F15 B3 F12 74(3) no . . . .
F8 F15 B3 F13 -67(4) no . . . .
F8 F15 B3 F14 -95(3) no . . . .
F8 F15 B3 F16 165(3) no . . . .
F8 F15 B3 F17 -20(3) no . . . .
F8 F15 B3 F18 -131(4) no . . . .
F8 F15 B3 F19 141(4) no . . . .
F12 F15 F18 F14 -70(5) no . . . .
F12 F15 F18 F19 43(3) no . . . .
F12 F15 F18 B3 -24(4) no . . . .
F12 F15 F19 F16 -102(4) no . . . .
F12 F15 F19 F18 -134(3) no . . . .
F12 F15 F19 B3 -70(3) no . . . .
F12 F15 B3 F8 -74(3) no . . . .
F12 F15 B3 F9 -32(3) no . . . .
F12 F15 B3 F10 -22(5) no . . . .
F12 F15 B3 F11 90(4) no . . . .
F12 F15 B3 F12 -0(4376943) no . . . .
F12 F15 B3 F13 -141(3) no . . . .
F12 F15 B3 F14 -169(3) no . . . .
F12 F15 B3 F16 91(3) no . . . .
F12 F15 B3 F17 -94(3) no . . . .
F12 F15 B3 F18 155(3) no . . . .
F12 F15 B3 F19 68(2) no . . . .
F18 F15 F19 F12 134(4) no . . . .
F18 F15 F19 F16 33(4) no . . . .
F18 F15 F19 B3 64(3) no . . . .
F19 F15 F18 F14 -113(4) no . . . .
F19 F15 F18 B3 -67(3) no . . . .
F18 F15 B3 F8 131(4) no . . . .
F18 F15 B3 F9 173(4) no . . . .
F18 F15 B3 F10 -178(5) no . . . .
F18 F15 B3 F11 -65(4) no . . . .
F18 F15 B3 F12 -155(4) no . . . .
F18 F15 B3 F13 63(4) no . . . .
F18 F15 B3 F14 36(3) no . . . .
F18 F15 B3 F16 -64(3) no . . . .
F18 F15 B3 F17 111(3) no . . . .
F18 F15 B3 F19 -88(4) no . . . .
B3 F15 F18 F14 -46(3) no . . . .
B3 F15 F18 F19 67.3(18) no . . . .
F19 F15 B3 F8 -141(3) no . . . .
F19 F15 B3 F9 -99(3) no . . . .
F19 F15 B3 F10 -90(5) no . . . .
F19 F15 B3 F11 22(4) no . . . .
F19 F15 B3 F12 -68(2) no . . . .
F19 F15 B3 F13 151(3) no . . . .
F19 F15 B3 F14 123(3) no . . . .
F19 F15 B3 F16 24(3) no . . . .
F19 F15 B3 F17 -161(3) no . . . .
F19 F15 B3 F18 88(3) no . . . .
B3 F15 F19 F12 70.0(18) no . . . .
B3 F15 F19 F16 -32(3) no . . . .
B3 F15 F19 F18 -64.4(19) no . . . .
F19 F16 B3 F8 -11(3) no . . . .
F19 F16 B3 F9 89(3) no . . . .
F19 F16 B3 F10 125(3) no . . . .
F19 F16 B3 F11 155(3) no . . . .
F19 F16 B3 F12 38(2) no . . . .
F19 F16 B3 F13 -140(3) no . . . .
F19 F16 B3 F14 -120(3) no . . . .
F19 F16 B3 F15 -24(2) no . . . .
F19 F16 B3 F18 -65(2) no . . . .
B3 F16 F19 F12 -45(2) no . . . .
B3 F16 F19 F15 32(3) no . . . .
B3 F16 F19 F18 54.6(15) no . . . .
F8 F17 B3 F8 -0(8015735) no . . . .
F8 F17 B3 F9 -92(4) no . . . .
F8 F17 B3 F10 -133(4) no . . . .
F8 F17 B3 F11 -170(4) no . . . .
F8 F17 B3 F12 -47(3) no . . . .
F8 F17 B3 F13 124(5) no . . . .
F8 F17 B3 F14 108(3) no . . . .
F8 F17 B3 F15 14(3) no . . . .
F8 F17 B3 F18 58(4) no . . . .
F8 F17 B3 F19 -10(6) no . . . .
F9 F17 B3 F8 92(3) no . . . .
F9 F17 B3 F10 -41.0(17) no . . . .
F9 F17 B3 F11 -78(5) no . . . .
F9 F17 B3 F12 44(3) no . . . .
F9 F17 B3 F13 -144(5) no . . . .
F9 F17 B3 F14 -161(3) no . . . .
F9 F17 B3 F15 106(3) no . . . .
F9 F17 B3 F18 150(3) no . . . .
F9 F17 B3 F19 82(5) no . . . .
F10 F17 B3 F8 133(3) no . . . .
F10 F17 B3 F9 41.0(16) no . . . .
F10 F17 B3 F11 -37(4) no . . . .
F10 F17 B3 F12 85.1(18) no . . . .
F10 F17 B3 F13 -103(4) no . . . .
F10 F17 B3 F14 -120(3) no . . . .
F10 F17 B3 F15 147(3) no . . . .
F10 F17 B3 F18 -169(3) no . . . .
F10 F17 B3 F19 123(5) no . . . .
F13 F17 B3 F8 -124(4) no . . . .
F13 F17 B3 F9 144(5) no . . . .
F13 F17 B3 F10 103(4) no . . . .
F13 F17 B3 F11 66(6) no . . . .
F13 F17 B3 F12 -172(3) no . . . .
F13 F17 B3 F14 -16(3) no . . . .
F13 F17 B3 F15 -110(3) no . . . .
F13 F17 B3 F18 -66(4) no . . . .
F13 F17 B3 F19 -134(5) no . . . .
F14 F17 B3 F8 -108(3) no . . . .
F14 F17 B3 F9 161(3) no . . . .
F14 F17 B3 F10 120(3) no . . . .
F14 F17 B3 F11 82(5) no . . . .
F14 F17 B3 F12 -155(3) no . . . .
F14 F17 B3 F13 16(3) no . . . .
F14 F17 B3 F15 -93.6(19) no . . . .
F14 F17 B3 F18 -50(3) no . . . .
F14 F17 B3 F19 -118(5) no . . . .
F14 F18 F19 F12 66(5) no . . . .
F14 F18 F19 F15 108(4) no . . . .
F14 F18 F19 F16 -43(4) no . . . .
F14 F18 F19 B3 22(3) no . . . .
F14 F18 B3 F8 108(2) no . . . .
F14 F18 B3 F9 123(6) no . . . .
F14 F18 B3 F11 -87(3) no . . . .
F14 F18 B3 F12 159(3) no . . . .
F14 F18 B3 F13 16.5(17) no . . . .
F14 F18 B3 F15 137(3) no . . . .
F14 F18 B3 F16 -108(3) no . . . .
F14 F18 B3 F17 60(3) no . . . .
F14 F18 B3 F19 -160(3) no . . . .
F15 F18 F19 F12 -43(4) no . . . .
F15 F18 F19 F16 -152(4) no . . . .
F15 F18 F19 B3 -87(3) no . . . .
F15 F18 B3 F8 -29(3) no . . . .
F15 F18 B3 F9 -14(7) no . . . .
F15 F18 B3 F11 136(3) no . . . .
F15 F18 B3 F12 22(3) no . . . .
F15 F18 B3 F13 -120(3) no . . . .
F15 F18 B3 F14 -137(4) no . . . .
F15 F18 B3 F16 115(3) no . . . .
F15 F18 B3 F17 -77(4) no . . . .
F15 F18 B3 F19 63(3) no . . . .
F19 F18 B3 F8 -92(3) no . . . .
F19 F18 B3 F9 -77(6) no . . . .
F19 F18 B3 F11 73(3) no . . . .
F19 F18 B3 F12 -41(3) no . . . .
F19 F18 B3 F13 177(3) no . . . .
F19 F18 B3 F14 160(3) no . . . .
F19 F18 B3 F15 -63(3) no . . . .
F19 F18 B3 F16 52.2(19) no . . . .
F19 F18 B3 F17 -139(3) no . . . .
B3 F18 F19 F12 44(3) no . . . .
B3 F18 F19 F15 87(3) no . . . .
B3 F18 F19 F16 -65(3) no . . . .
F12 F19 B3 F8 -55(2) no . . . .
F12 F19 B3 F9 19(3) no . . . .
F12 F19 B3 F10 62(3) no . . . .
F12 F19 B3 F11 119(3) no . . . .
F12 F19 B3 F13 -136(5) no . . . .
F12 F19 B3 F14 -150(3) no . . . .
F12 F19 B3 F15 -78(3) no . . . .
F12 F19 B3 F16 132(3) no . . . .
F12 F19 B3 F17 -47(4) no . . . .
F12 F19 B3 F18 -130(3) no . . . .
F15 F19 B3 F8 22(2) no . . . .
F15 F19 B3 F9 97(3) no . . . .
F15 F19 B3 F10 139(4) no . . . .
F15 F19 B3 F11 -163(3) no . . . .
F15 F19 B3 F12 78(3) no . . . .
F15 F19 B3 F13 -59(5) no . . . .
F15 F19 B3 F14 -72(3) no . . . .
F15 F19 B3 F16 -150(3) no . . . .
F15 F19 B3 F17 31(4) no . . . .
F15 F19 B3 F18 -53(2) no . . . .
F16 F19 B3 F8 172(2) no . . . .
F16 F19 B3 F9 -114(3) no . . . .
F16 F19 B3 F10 -71(3) no . . . .
F16 F19 B3 F11 -13.6(16) no . . . .
F16 F19 B3 F12 -132(3) no . . . .
F16 F19 B3 F13 91(5) no . . . .
F16 F19 B3 F14 78(3) no . . . .
F16 F19 B3 F15 150(3) no . . . .
F16 F19 B3 F17 -180(4) no . . . .
F16 F19 B3 F18 97(2) no . . . .
F18 F19 B3 F8 75(3) no . . . .
F18 F19 B3 F9 149(3) no . . . .
F18 F19 B3 F10 -168(4) no . . . .
F18 F19 B3 F11 -111(3) no . . . .
F18 F19 B3 F12 130(3) no . . . .
F18 F19 B3 F13 -6(5) no . . . .
F18 F19 B3 F14 -19(3) no . . . .
F18 F19 B3 F15 53(3) no . . . .
F18 F19 B3 F16 -97(3) no . . . .
F18 F19 B3 F17 83(4) no . . . .
C6 O2 C5 O1 -0.1(10) no . . . .
C6 O2 C5 C1 178.8(6) no . . . .
C8 O4 C7 O3 9.0(10) no . . . .
C8 O4 C7 C2 -172.5(6) no . . . .
C10 O6 C9 O5 10.0(11) no . . . .
C10 O6 C9 C3 -168.9(6) no . . . .
C12 O8 C11 O7 -3.2(9) no . . . .
C12 O8 C11 C4 179.6(5) no . . . .
Pd1 N1 C13 C14 169.6(5) no . . . .
Pd1 N1 C24 C16 -171.6(5) no . . . .
Pd1 N1 C24 C23 8.5(8) no . . . .
C13 N1 C24 C16 1.6(10) no . . . .
C13 N1 C24 C23 -178.3(6) no . . . .
C24 N1 C13 C14 -1.9(11) no . . . .
Pd1 N2 C22 C21 -172.1(4) no . . . .
Pd1 N2 C23 C19 170.7(5) no . . . .
Pd1 N2 C23 C24 -9.5(8) no . . . .
C22 N2 C23 C19 -4.9(10) no . . . .
C22 N2 C23 C24 174.8(6) no . . . .
C23 N2 C22 C21 2.7(11) no . . . .
Pd2 N3 C25 C26 166.7(5) no . . . .
Pd2 N3 C36 C28 -169.6(5) no . . . .
Pd2 N3 C36 C35 14.1(8) no . . . .
C25 N3 C36 C28 3.2(10) no . . . .
C25 N3 C36 C35 -173.0(6) no . . . .
C36 N3 C25 C26 -4.4(10) no . . . .
Pd2 N4 C34 C33 -172.4(4) no . . . .
Pd2 N4 C35 C31 171.4(5) no . . . .
Pd2 N4 C35 C36 -11.6(8) no . . . .
C34 N4 C35 C31 -3.3(10) no . . . .
C34 N4 C35 C36 173.7(6) no . . . .
C35 N4 C34 C33 1.3(10) no . . . .
Pd1 C1 C2 C3 3.2(10) no . . . .
Pd1 C1 C2 C7 -174.6(4) no . . . .
Pd1 C1 C5 O1 -168.5(6) no . . . .
Pd1 C1 C5 O2 12.7(7) no . . . .
C2 C1 C5 O1 17.5(10) no . . . .
C2 C1 C5 O2 -161.3(6) no . . . .
C5 C1 C2 C3 176.3(6) no . . . .
C5 C1 C2 C7 -1.4(9) no . . . .
C1 C2 C3 C4 -174.5(6) no . . . .
C1 C2 C3 C9 7.8(10) no . . . .
C1 C2 C7 O3 -101.6(8) no . . . .
C1 C2 C7 O4 79.9(8) no . . . .
C3 C2 C7 O3 80.4(9) no . . . .
C3 C2 C7 O4 -98.1(7) no . . . .
C7 C2 C3 C4 3.3(10) no . . . .
C7 C2 C3 C9 -174.4(5) no . . . .
C2 C3 C4 Pd2 4.6(11) no . . . .
C2 C3 C4 C11 179.7(6) no . . . .
C2 C3 C9 O5 70.1(10) no . . . .
C2 C3 C9 O6 -111.0(7) no . . . .
C4 C3 C9 O5 -107.9(8) no . . . .
C4 C3 C9 O6 71.0(8) no . . . .
C9 C3 C4 Pd2 -177.7(6) no . . . .
C9 C3 C4 C11 -2.6(9) no . . . .
Pd2 C4 C11 O7 -131.7(6) no . . . .
Pd2 C4 C11 O8 45.3(7) no . . . .
C3 C4 C11 O7 52.3(10) no . . . .
C3 C4 C11 O8 -130.7(6) no . . . .
N1 C13 C14 C15 1.1(12) no . . . .
C13 C14 C15 C16 0.1(12) no . . . .
C14 C15 C16 C17 179.6(7) no . . . .
C14 C15 C16 C24 -0.3(12) no . . . .
C15 C16 C17 C18 179.7(8) no . . . .
C15 C16 C24 N1 -0.5(11) no . . . .
C15 C16 C24 C23 179.4(7) no . . . .
C17 C16 C24 N1 179.6(7) no . . . .
C17 C16 C24 C23 -0.5(11) no . . . .
C24 C16 C17 C18 -0.4(13) no . . . .
C16 C17 C18 C19 1.6(15) no . . . .
C17 C18 C19 C20 176.6(8) no . . . .
C17 C18 C19 C23 -1.8(14) no . . . .
C18 C19 C20 C21 -175.2(8) no . . . .
C18 C19 C23 N2 -179.4(7) no . . . .
C18 C19 C23 C24 0.8(12) no . . . .
C20 C19 C23 N2 2.0(12) no . . . .
C20 C19 C23 C24 -177.7(7) no . . . .
C23 C19 C20 C21 3.2(12) no . . . .
C19 C20 C21 C22 -5.4(13) no . . . .
C20 C21 C22 N2 2.5(13) no . . . .
N2 C23 C24 N1 0.4(10) no . . . .
N2 C23 C24 C16 -179.4(6) no . . . .
C19 C23 C24 N1 -179.8(7) no . . . .
C19 C23 C24 C16 0.3(11) no . . . .
N3 C25 C26 C27 1.7(12) no . . . .
C25 C26 C27 C28 2.5(13) no . . . .
C26 C27 C28 C29 175.7(8) no . . . .
C26 C27 C28 C36 -3.5(13) no . . . .
C27 C28 C29 C30 -176.7(8) no . . . .
C27 C28 C36 N3 0.6(12) no . . . .
C27 C28 C36 C35 176.7(7) no . . . .
C29 C28 C36 N3 -178.6(7) no . . . .
C29 C28 C36 C35 -2.5(11) no . . . .
C36 C28 C29 C30 2.4(13) no . . . .
C28 C29 C30 C31 1.5(15) no . . . .
C29 C30 C31 C32 175.1(9) no . . . .
C29 C30 C31 C35 -5.2(14) no . . . .
C30 C31 C32 C33 -178.4(8) no . . . .
C30 C31 C35 N4 -178.0(7) no . . . .
C30 C31 C35 C36 5.1(12) no . . . .
C32 C31 C35 N4 1.7(12) no . . . .
C32 C31 C35 C36 -175.2(7) no . . . .
C35 C31 C32 C33 2.0(12) no . . . .
C31 C32 C33 C34 -3.9(13) no . . . .
C32 C33 C34 N4 2.2(13) no . . . .
N4 C35 C36 N3 -2.0(10) no . . . .
N4 C35 C36 C28 -178.4(6) no . . . .
C31 C35 C36 N3 175.0(7) no . . . .
C31 C35 C36 C28 -1.3(11) no . . . .
P1 C37 C38 C39 179.2(5) no . . . .
P1 C37 C42 C41 178.6(5) no . . . .
C38 C37 C42 C41 -2.0(11) no . . . .
C42 C37 C38 C39 -0.2(11) no . . . .
C37 C38 C39 C40 1.6(12) no . . . .
C38 C39 C40 C41 -0.7(14) no . . . .
C39 C40 C41 C42 -1.6(14) no . . . .
C40 C41 C42 C37 2.9(13) no . . . .
P1 C43 C44 C45 173.4(4) no . . . .
P1 C43 C48 C47 -175.1(4) no . . . .
C44 C43 C48 C47 -0.9(10) no . . . .
C48 C43 C44 C45 -0.9(9) no . . . .
C43 C44 C45 C46 1.4(12) no . . . .
C44 C45 C46 C47 -0.1(13) no . . . .
C45 C46 C47 C48 -1.7(12) no . . . .
C46 C47 C48 C43 2.2(11) no . . . .
P1 C49 C50 C51 -176.6(5) no . . . .
P1 C49 C54 C53 177.9(5) no . . . .
C50 C49 C54 C53 1.4(10) no . . . .
C54 C49 C50 C51 -0.3(10) no . . . .
C49 C50 C51 C52 0.1(12) no . . . .
C50 C51 C52 C53 -1.0(12) no . . . .
C51 C52 C53 C54 2.2(12) no . . . .
C52 C53 C54 C49 -2.4(11) no . . . .
P2 C55 C56 C57 -175.2(5) no . . . .
P2 C55 C60 C59 173.9(5) no . . . .
C56 C55 C60 C59 -0.6(11) no . . . .
C60 C55 C56 C57 -0.7(11) no . . . .
C55 C56 C57 C58 1.4(12) no . . . .
C56 C57 C58 C59 -0.9(14) no . . . .
C57 C58 C59 C60 -0.4(14) no . . . .
C58 C59 C60 C55 1.1(13) no . . . .
P2 C61 C62 C63 175.1(5) no . . . .
P2 C61 C66 C65 -176.2(5) no . . . .
C62 C61 C66 C65 1.7(10) no . . . .
C66 C61 C62 C63 -2.7(10) no . . . .
C61 C62 C63 C64 2.2(11) no . . . .
C62 C63 C64 C65 -0.7(12) no . . . .
C63 C64 C65 C66 -0.3(12) no . . . .
C64 C65 C66 C61 -0.2(12) no . . . .
P2 C67 C68 C69 -172.2(5) no . . . .
P2 C67 C72 C71 172.2(5) no . . . .
C68 C67 C72 C71 -1.6(11) no . . . .
C72 C67 C68 C69 1.4(10) no . . . .
C67 C68 C69 C70 0.2(11) no . . . .
C68 C69 C70 C71 -1.7(13) no . . . .
C69 C70 C71 C72 1.6(13) no . . . .
C70 C71 C72 C67 0.1(12) no . . . .
